data_7705180
loop_
_publ_author_name
'Li, Yinghua'
'Fan, Weibin'
'Zhang, Zilong'
'Xie, Xingkun'
'Xiang, Shiqun'
'Huang, Deguang'

_publ_section_title
;
 Copper(II)-hydroxide facilitated C-C bond formation: the carboxamido
 pyridine system <i>versus</i> the methylimino pyridine system.
;
_journal_issue 35
_journal_name_full 'Dalton transactions (Cambridge, England : 2003)'
_journal_page_first 12189
_journal_page_last 12196
_journal_paper_doi 10.1039/d0dt02288h
_journal_volume 49
_journal_year 2020
_chemical_formula_moiety 'C48 H46 Cu N6 O2, C4 H12 N, 1.5(C4 H10 O), 0.5(H2 O)'
_chemical_formula_sum 'C58 H74 Cu N7 O4'
_chemical_formula_weight 996.78
_chemical_name_common '[[Cu(dimer-ligand)](Me4N) (Et2O)1.5 (H2O)0.5'
_space_group_crystal_system triclinic
_space_group_IT_number 2
_space_group_name_Hall '-P 1'
_space_group_name_H-M_alt 'P -1'
_atom_sites_solution_hydrogens mixed
_audit_creation_method SHELXL-2018/3
_audit_update_record
;
2020-08-12 deposited with the CCDC.	2020-08-17 downloaded from the CCDC.
;
_cell_angle_alpha 82.653(4)
_cell_angle_beta 68.845(3)
_cell_angle_gamma 68.250(3)
_cell_formula_units_Z 2
_cell_length_a 12.7226(11)
_cell_length_b 15.0739(14)
_cell_length_c 16.6986(15)
_cell_measurement_reflns_used 9942
_cell_measurement_temperature 150(2)
_cell_measurement_theta_max 27.53
_cell_measurement_theta_min 2.62
_cell_volume 2773.9(4)
_computing_cell_refinement 'Bruker SAINT'
_computing_data_collection 'Bruker APEX2'
_computing_data_reduction 'Bruker SAINT'
_computing_molecular_graphics 'Bruker SHELXTL'
_computing_publication_material 'Bruker SHELXTL'
_computing_structure_refinement 'SHELXL-2018/3 (Sheldrick, 2018)'
_computing_structure_solution 'SHELXT 2014/5 (Sheldrick, 2014)'
_diffrn_ambient_temperature 150(2)
_diffrn_measured_fraction_theta_full 0.999
_diffrn_measured_fraction_theta_max 0.999
_diffrn_measurement_device_type 'Bruker APEX-II CCD'
_diffrn_measurement_method '\f and \w scans'
_diffrn_radiation_type MoK\a
_diffrn_radiation_wavelength 0.71073
_diffrn_reflns_av_R_equivalents 0.0918
_diffrn_reflns_av_unetI/netI 0.0464
_diffrn_reflns_Laue_measured_fraction_full 0.999
_diffrn_reflns_Laue_measured_fraction_max 0.999
_diffrn_reflns_limit_h_max 15
_diffrn_reflns_limit_h_min -15
_diffrn_reflns_limit_k_max 18
_diffrn_reflns_limit_k_min -18
_diffrn_reflns_limit_l_max 20
_diffrn_reflns_limit_l_min -20
_diffrn_reflns_number 106412
_diffrn_reflns_point_group_measured_fraction_full 0.999
_diffrn_reflns_point_group_measured_fraction_max 0.999
_diffrn_reflns_theta_full 25.242
_diffrn_reflns_theta_max 26.000
_diffrn_reflns_theta_min 2.616
_exptl_absorpt_coefficient_mu 0.444
_exptl_absorpt_correction_type none
_exptl_crystal_colour brown-red
_exptl_crystal_density_diffrn 1.193
_exptl_crystal_density_method 'not measured'
_exptl_crystal_description plate
_exptl_crystal_F_000 1064
_exptl_crystal_size_max 0.380
_exptl_crystal_size_mid 0.200
_exptl_crystal_size_min 0.040
_refine_diff_density_max 0.655
_refine_diff_density_min -0.541
_refine_diff_density_rms 0.066
_refine_ls_extinction_method none
_refine_ls_goodness_of_fit_ref 1.128
_refine_ls_hydrogen_treatment constr
_refine_ls_matrix_type full
_refine_ls_number_parameters 961
_refine_ls_number_reflns 10899
_refine_ls_number_restraints 1916
_refine_ls_restrained_S_all 1.069
_refine_ls_R_factor_all 0.1237
_refine_ls_R_factor_gt 0.0672
_refine_ls_shift/su_max 0.002
_refine_ls_shift/su_mean 0.000
_refine_ls_structure_factor_coef Fsqd
_refine_ls_weighting_details 'w=1/[\s^2^(Fo^2^)+(0.1328P)^2^+0.3470P] where P=(Fo^2^+2Fc^2^)/3'
_refine_ls_weighting_scheme calc
_refine_ls_wR_factor_gt 0.1974
_refine_ls_wR_factor_ref 0.2307
_refine_special_details
;
The data used for structure solution was derived from a poor quality crystal.
Many atoms were treated as disordered model with their occupancies refined
freely. The final refinement of structure model gave the occupancies of main
structure and Me4N cation as 0.59 and 0.41. The two Et2O molecules were
treated as disordered models with occupancies of 0.59/0.41 and 0.52/0.48,
respectively. The bond lengths, bond angles and the temperature factors of
those disordered atoms were restrained by using commands of DFIX and DELU &
SIMU, except for the disordered copper ion which was refined freely.
The hydrogen atoms were added geometrically except for those for water
molecule on which the two hydrogen atoms were added from Fourier Maps and set
to point to the hydrogen acceptors of oxygen and nitrogen atoms on the ligand.
;
_reflns_Friedel_coverage 0.000
_reflns_number_gt 6679
_reflns_number_total 10899
_reflns_threshold_expression 'I > 2\s(I)'
_cod_data_source_file d0dt02288h2.cif
_cod_data_source_block Complex12
_cod_depositor_comments 'Adding full bibliography for 7705173--7705180.cif.'
_cod_database_code 7705180
_shelx_shelxl_version_number 2018/3
_shelx_space_group_comment
; 
The symmetry employed for this shelxl refinement is uniquely defined 
by the following loop, which should always be used as a source of 
symmetry information in preference to the above space-group names. 
They are only intended as comments. 
;
_shelx_estimated_absorpt_t_min 0.849
_shelx_estimated_absorpt_t_max 0.982

loop_
_space_group_symop_operation_xyz
'x, y, z'
'-x, -y, -z'

loop_
_atom_site_label
_atom_site_type_symbol
_atom_site_fract_x
_atom_site_fract_y
_atom_site_fract_z
_atom_site_U_iso_or_equiv
_atom_site_adp_type
_atom_site_occupancy
_atom_site_site_symmetry_order
_atom_site_calc_flag
_atom_site_refinement_flags_posn
_atom_site_refinement_flags_adp
_atom_site_refinement_flags_occupancy
_atom_site_disorder_assembly
_atom_site_disorder_group
O1 O -0.11242(19) 0.59164(17) 0.82095(15) 0.0483(6) Uani 1 1 d . U . . .
O2 O 0.5606(2) 0.53190(19) 0.68170(17) 0.0603(7) Uani 1 1 d . U . . .
N1 N 0.0919(2) 0.55226(19) 0.74964(16) 0.0396(6) Uani 1 1 d . U . . .
N6 N 0.3768(2) 0.51765(19) 0.76114(17) 0.0389(6) Uani 1 1 d . U . . .
C9 C -0.0036(3) 0.5440(2) 0.8114(2) 0.0394(7) Uani 1 1 d . U . . .
N2 N 0.13591(13) 0.40176(13) 0.85474(9) 0.0358(6) Uani 1 1 d G U . . .
C10 C 0.01955(15) 0.46784(11) 0.87427(11) 0.0376(7) Uani 1 1 d G U . A .
C11 C -0.07211(12) 0.45482(13) 0.94591(12) 0.0455(8) Uani 1 1 d G U . A .
H11A H -0.151640 0.499982 0.959255 0.055 Uiso 1 1 calc R U . . .
C12 C -0.04740(15) 0.37571(15) 0.99801(11) 0.0500(9) Uani 1 1 d G U . A .
H12A H -0.110049 0.366805 1.046971 0.060 Uiso 1 1 calc R U . . .
C13 C 0.06896(18) 0.30962(13) 0.97848(11) 0.0476(8) Uani 1 1 d G U . A .
H13A H 0.085846 0.255555 1.014094 0.057 Uiso 1 1 calc R U . . .
C14 C 0.16062(13) 0.32265(12) 0.90685(12) 0.0387(7) Uani 1 1 d G U . A .
C15 C 0.2798(3) 0.2478(2) 0.8755(2) 0.0400(7) Uani 1 1 d . U . . .
C26 C 0.3690(3) 0.2490(2) 0.6272(2) 0.0367(7) Uani 1 1 d . U . . .
N5 N 0.41977(13) 0.38136(13) 0.65051(9) 0.0351(6) Uani 1 1 d G U . . .
C35 C 0.44126(16) 0.31019(13) 0.59522(12) 0.0376(7) Uani 1 1 d G U . A .
C36 C 0.53810(18) 0.29200(14) 0.51858(12) 0.0482(8) Uani 1 1 d G U . A .
H36A H 0.552779 0.243361 0.480794 0.058 Uiso 1 1 calc R U . . .
C37 C 0.61345(16) 0.34499(16) 0.49724(11) 0.0552(9) Uani 1 1 d G U . A .
H37A H 0.679628 0.332565 0.444864 0.066 Uiso 1 1 calc R U . . .
C38 C 0.59196(16) 0.41617(15) 0.55253(13) 0.0516(9) Uani 1 1 d G U . A .
H38A H 0.643460 0.452381 0.537946 0.062 Uiso 1 1 calc R U . . .
C39 C 0.49513(16) 0.43435(13) 0.62917(12) 0.0399(7) Uani 1 1 d G U . A .
C40 C 0.4781(3) 0.4998(2) 0.6949(2) 0.0412(7) Uani 1 1 d . U . . .
Cu1 Cu 0.2588(2) 0.4574(2) 0.75883(16) 0.0405(4) Uani 0.589(8) 1 d . U P A 1
N3 N 0.3030(12) 0.1844(11) 0.9296(12) 0.045(3) Uani 0.589(8) 1 d . U P A 1
N4 N 0.3774(18) 0.1901(12) 0.5675(11) 0.040(2) Uani 0.589(8) 1 d . U P A 1
C1 C 0.0752(14) 0.6186(7) 0.6830(7) 0.033(2) Uani 0.589(8) 1 d G U P A 1
C2 C 0.1026(14) 0.5889(6) 0.6001(7) 0.0333(18) Uani 0.589(8) 1 d G U P A 1
C3 C 0.0955(12) 0.6556(7) 0.5348(6) 0.042(2) Uani 0.589(8) 1 d G U P A 1
H3B H 0.114278 0.635335 0.478096 0.050 Uiso 0.589(8) 1 calc R U P A 1
C4 C 0.0611(10) 0.7519(7) 0.5523(6) 0.043(2) Uani 0.589(8) 1 d G U P A 1
H4B H 0.056316 0.797535 0.507682 0.051 Uiso 0.589(8) 1 calc R U P A 1
C5 C 0.0337(10) 0.7816(6) 0.6352(6) 0.0391(19) Uani 0.589(8) 1 d G U P A 1
H5A H 0.010181 0.847451 0.647242 0.047 Uiso 0.589(8) 1 calc R U P A 1
C6 C 0.0407(12) 0.7149(8) 0.7006(6) 0.037(2) Uani 0.589(8) 1 d G U P A 1
C7 C 0.0131(9) 0.7440(7) 0.7949(9) 0.043(2) Uani 0.589(8) 1 d . U P A 1
H7A H 0.023127 0.686775 0.830870 0.064 Uiso 0.589(8) 1 calc R U P A 1
H7B H 0.068708 0.774604 0.795306 0.064 Uiso 0.589(8) 1 calc R U P A 1
H7C H -0.069852 0.788617 0.817628 0.064 Uiso 0.589(8) 1 calc R U P A 1
C8 C 0.1406(18) 0.4852(10) 0.5797(12) 0.044(3) Uani 0.589(8) 1 d . U P A 1
H8A H 0.141102 0.447542 0.632046 0.065 Uiso 0.589(8) 1 calc R U P A 1
H8B H 0.083914 0.476143 0.557247 0.065 Uiso 0.589(8) 1 calc R U P A 1
H8C H 0.221470 0.464222 0.536591 0.065 Uiso 0.589(8) 1 calc R U P A 1
C16 C 0.4121(9) 0.1061(7) 0.9049(7) 0.0506(19) Uani 0.589(8) 1 d G U P A 1
C17 C 0.4084(10) 0.0276(8) 0.8718(8) 0.057(2) Uani 0.589(8) 1 d G U P A 1
C18 C 0.5080(12) -0.0563(8) 0.8530(8) 0.077(3) Uani 0.589(8) 1 d G U P A 1
H18A H 0.505457 -0.109897 0.830361 0.092 Uiso 0.589(8) 1 calc R U P A 1
C19 C 0.6114(10) -0.0618(7) 0.8672(7) 0.083(3) Uani 0.589(8) 1 d G U P A 1
H19A H 0.679454 -0.119223 0.854345 0.099 Uiso 0.589(8) 1 calc R U P A 1
C20 C 0.6151(8) 0.0166(8) 0.9003(7) 0.075(2) Uani 0.589(8) 1 d G U P A 1
H20A H 0.685744 0.012776 0.910045 0.090 Uiso 0.589(8) 1 calc R U P A 1
C21 C 0.5155(10) 0.1005(7) 0.9191(6) 0.066(2) Uani 0.589(8) 1 d G U P A 1
C22 C 0.5116(10) 0.1916(7) 0.9621(7) 0.079(2) Uani 0.589(8) 1 d . U P A 1
H22A H 0.433814 0.243008 0.970001 0.119 Uiso 0.589(8) 1 calc R U P A 1
H22B H 0.522196 0.173827 1.017973 0.119 Uiso 0.589(8) 1 calc R U P A 1
H22C H 0.576431 0.213685 0.924558 0.119 Uiso 0.589(8) 1 calc R U P A 1
C23 C 0.2966(13) 0.0284(11) 0.8595(7) 0.068(2) Uani 0.589(8) 1 d . U P A 1
H23A H 0.312267 -0.033131 0.835612 0.102 Uiso 0.589(8) 1 calc R U P A 1
H23B H 0.231048 0.039310 0.914952 0.102 Uiso 0.589(8) 1 calc R U P A 1
H23C H 0.273720 0.079660 0.819872 0.102 Uiso 0.589(8) 1 calc R U P A 1
C24 C 0.3552(14) 0.2333(7) 0.7812(11) 0.039(2) Uani 0.589(8) 1 d . U P A 1
H24A H 0.411633 0.268289 0.768420 0.047 Uiso 0.589(8) 1 calc R U P A 1
H24B H 0.404337 0.164574 0.771811 0.047 Uiso 0.589(8) 1 calc R U P A 1
C25 C 0.2937(13) 0.2623(7) 0.7186(10) 0.034(2) Uani 0.589(8) 1 d . U P A 1
H25A H 0.243477 0.330825 0.728344 0.041 Uiso 0.589(8) 1 calc R U P A 1
H25B H 0.238391 0.226444 0.730408 0.041 Uiso 0.589(8) 1 calc R U P A 1
C27 C 0.3250(10) 0.1217(8) 0.5973(11) 0.044(2) Uani 0.589(8) 1 d G U P A 1
C28 C 0.2093(10) 0.1420(7) 0.5970(10) 0.058(3) Uani 0.589(8) 1 d G U P A 1
C29 C 0.1624(8) 0.0694(8) 0.6102(7) 0.064(2) Uani 0.589(8) 1 d G U P A 1
H29A H 0.083311 0.083272 0.609966 0.076 Uiso 0.589(8) 1 calc R U P A 1
C30 C 0.2311(8) -0.0235(8) 0.6237(6) 0.064(2) Uani 0.589(8) 1 d G U P A 1
H30A H 0.199056 -0.073180 0.632720 0.076 Uiso 0.589(8) 1 calc R U P A 1
C31 C 0.3468(8) -0.0438(8) 0.6240(7) 0.062(2) Uani 0.589(8) 1 d G U P A 1
H31A H 0.393834 -0.107355 0.633274 0.074 Uiso 0.589(8) 1 calc R U P A 1
C32 C 0.3938(8) 0.0288(9) 0.6108(9) 0.049(2) Uani 0.589(8) 1 d G U P A 1
C33 C 0.5220(10) 0.0071(10) 0.6046(8) 0.055(3) Uani 0.589(8) 1 d . U P A 1
H33A H 0.539307 0.066489 0.595299 0.082 Uiso 0.589(8) 1 calc R U P A 1
H33B H 0.533515 -0.022564 0.657973 0.082 Uiso 0.589(8) 1 calc R U P A 1
H33C H 0.576581 -0.036794 0.556345 0.082 Uiso 0.589(8) 1 calc R U P A 1
C34 C 0.1336(16) 0.2428(14) 0.5768(12) 0.067(3) Uani 0.589(8) 1 d . U P A 1
H34A H 0.055169 0.243077 0.579666 0.100 Uiso 0.589(8) 1 calc R U P A 1
H34B H 0.121867 0.288420 0.618870 0.100 Uiso 0.589(8) 1 calc R U P A 1
H34C H 0.175512 0.261053 0.519038 0.100 Uiso 0.589(8) 1 calc R U P A 1
C41 C 0.3565(16) 0.5785(8) 0.8289(7) 0.039(2) Uani 0.589(8) 1 d G U P A 1
C42 C 0.3732(14) 0.5383(6) 0.9050(7) 0.0388(17) Uani 0.589(8) 1 d G U P A 1
C43 C 0.3500(10) 0.5967(6) 0.9720(6) 0.048(2) Uani 0.589(8) 1 d G U P A 1
H43A H 0.361382 0.569180 1.024003 0.058 Uiso 0.589(8) 1 calc R U P A 1
C44 C 0.3100(9) 0.6954(5) 0.9627(5) 0.048(2) Uani 0.589(8) 1 d G U P A 1
H44A H 0.294166 0.735294 1.008473 0.058 Uiso 0.589(8) 1 calc R U P A 1
C45 C 0.2933(11) 0.7356(6) 0.8866(6) 0.047(2) Uani 0.589(8) 1 d G U P A 1
H45A H 0.266051 0.803054 0.880290 0.056 Uiso 0.589(8) 1 calc R U P A 1
C46 C 0.3166(15) 0.6772(8) 0.8197(6) 0.0435(19) Uani 0.589(8) 1 d G U P A 1
C47 C 0.2973(11) 0.7288(9) 0.7359(8) 0.047(2) Uani 0.589(8) 1 d . U P A 1
H47A H 0.316146 0.681143 0.693280 0.071 Uiso 0.589(8) 1 calc R U P A 1
H47B H 0.213307 0.771467 0.749218 0.071 Uiso 0.589(8) 1 calc R U P A 1
H47C H 0.350368 0.766192 0.712740 0.071 Uiso 0.589(8) 1 calc R U P A 1
C48 C 0.4199(16) 0.4303(9) 0.9122(11) 0.055(3) Uani 0.589(8) 1 d . U P A 1
H48A H 0.427018 0.412541 0.969001 0.082 Uiso 0.589(8) 1 calc R U P A 1
H48B H 0.363720 0.404805 0.904261 0.082 Uiso 0.589(8) 1 calc R U P A 1
H48C H 0.498971 0.403939 0.867823 0.082 Uiso 0.589(8) 1 calc R U P A 1
Cu1' Cu 0.2413(3) 0.4964(5) 0.7611(2) 0.0534(9) Uani 0.411(8) 1 d . U P A 2
N3' N 0.3257(18) 0.1938(17) 0.9337(18) 0.043(3) Uani 0.411(8) 1 d . U P A 2
N4' N 0.369(3) 0.2045(18) 0.5782(16) 0.042(3) Uani 0.411(8) 1 d . U P A 2
C1' C 0.071(2) 0.6354(11) 0.6921(10) 0.032(2) Uani 0.411(8) 1 d G U P A 2
C2' C 0.099(2) 0.6102(10) 0.6076(11) 0.038(3) Uani 0.411(8) 1 d G U P A 2
C3' C 0.0831(17) 0.6807(11) 0.5463(9) 0.035(3) Uani 0.411(8) 1 d G U P A 2
H3'B H 0.102477 0.663442 0.488591 0.042 Uiso 0.411(8) 1 calc R U P A 2
C4' C 0.0388(14) 0.7764(10) 0.5694(9) 0.040(3) Uani 0.411(8) 1 d G U P A 2
H4'B H 0.027762 0.824623 0.527521 0.048 Uiso 0.411(8) 1 calc R U P A 2
C5' C 0.0105(15) 0.8017(10) 0.6539(10) 0.044(3) Uani 0.411(8) 1 d G U P A 2
H5'A H -0.019861 0.867091 0.669685 0.053 Uiso 0.411(8) 1 calc R U P A 2
C6' C 0.0266(17) 0.7311(12) 0.7152(9) 0.034(2) Uani 0.411(8) 1 d G U P A 2
C7' C -0.0166(13) 0.7658(13) 0.8021(13) 0.043(3) Uani 0.411(8) 1 d . U P A 2
H7'A H -0.001691 0.711603 0.840795 0.065 Uiso 0.411(8) 1 calc R U P A 2
H7'B H 0.025747 0.807293 0.805073 0.065 Uiso 0.411(8) 1 calc R U P A 2
H7'C H -0.103195 0.802151 0.819365 0.065 Uiso 0.411(8) 1 calc R U P A 2
C8' C 0.143(3) 0.5059(17) 0.5828(17) 0.048(4) Uani 0.411(8) 1 d . U P A 2
H8'A H 0.158851 0.500936 0.521343 0.072 Uiso 0.411(8) 1 calc R U P A 2
H8'B H 0.217525 0.471004 0.595337 0.072 Uiso 0.411(8) 1 calc R U P A 2
H8'C H 0.081586 0.478374 0.615794 0.072 Uiso 0.411(8) 1 calc R U P A 2
C16' C 0.4317(13) 0.1091(11) 0.9042(11) 0.056(3) Uani 0.411(8) 1 d G U P A 2
C17' C 0.4257(14) 0.0233(13) 0.8877(12) 0.065(3) Uani 0.411(8) 1 d G U P A 2
C18' C 0.5287(17) -0.0581(11) 0.8675(12) 0.075(4) Uani 0.411(8) 1 d G U P A 2
H18B H 0.524595 -0.116748 0.856283 0.090 Uiso 0.411(8) 1 calc R U P A 2
C19' C 0.6376(14) -0.0538(10) 0.8638(11) 0.084(4) Uani 0.411(8) 1 d G U P A 2
H19B H 0.707977 -0.109445 0.849936 0.101 Uiso 0.411(8) 1 calc R U P A 2
C20' C 0.6436(12) 0.0320(12) 0.8802(10) 0.079(3) Uani 0.411(8) 1 d G U P A 2
H20B H 0.718033 0.034970 0.877625 0.095 Uiso 0.411(8) 1 calc R U P A 2
C21' C 0.5406(14) 0.1135(10) 0.9004(10) 0.067(3) Uani 0.411(8) 1 d G U P A 2
C22' C 0.5504(14) 0.1973(12) 0.9151(11) 0.087(3) Uani 0.411(8) 1 d . U P A 2
H22D H 0.471453 0.248359 0.928541 0.131 Uiso 0.411(8) 1 calc R U P A 2
H22E H 0.579340 0.189043 0.963545 0.131 Uiso 0.411(8) 1 calc R U P A 2
H22F H 0.607434 0.214254 0.863688 0.131 Uiso 0.411(8) 1 calc R U P A 2
C23' C 0.304(2) 0.0226(15) 0.8905(12) 0.081(4) Uani 0.411(8) 1 d . U P A 2
H23D H 0.243207 0.086520 0.905920 0.121 Uiso 0.411(8) 1 calc R U P A 2
H23E H 0.311423 0.004341 0.834012 0.121 Uiso 0.411(8) 1 calc R U P A 2
H23F H 0.280137 -0.023373 0.933494 0.121 Uiso 0.411(8) 1 calc R U P A 2
C24' C 0.3487(15) 0.2580(10) 0.7849(14) 0.026(2) Uani 0.411(8) 1 d . U P A 2
H24C H 0.433261 0.214966 0.773146 0.031 Uiso 0.411(8) 1 calc R U P A 2
H24D H 0.348378 0.324330 0.775809 0.031 Uiso 0.411(8) 1 calc R U P A 2
C25' C 0.303(2) 0.2367(10) 0.7217(15) 0.032(3) Uani 0.411(8) 1 d . U P A 2
H25C H 0.217709 0.278222 0.735358 0.038 Uiso 0.411(8) 1 calc R U P A 2
H25D H 0.305665 0.169812 0.730317 0.038 Uiso 0.411(8) 1 calc R U P A 2
C27' C 0.3047(15) 0.1326(12) 0.6001(15) 0.040(2) Uani 0.411(8) 1 d G U P A 2
C28' C 0.1862(14) 0.1549(11) 0.6051(13) 0.048(2) Uani 0.411(8) 1 d G U P A 2
C29' C 0.1326(11) 0.0859(11) 0.6305(11) 0.062(3) Uani 0.411(8) 1 d G U P A 2
H29B H 0.051613 0.101168 0.633867 0.074 Uiso 0.411(8) 1 calc R U P A 2
C30' C 0.1974(12) -0.0054(10) 0.6509(10) 0.065(3) Uani 0.411(8) 1 d G U P A 2
H30B H 0.160695 -0.052557 0.668206 0.078 Uiso 0.411(8) 1 calc R U P A 2
C31' C 0.3158(12) -0.0277(11) 0.6459(10) 0.062(3) Uani 0.411(8) 1 d G U P A 2
H31B H 0.360105 -0.090123 0.659809 0.074 Uiso 0.411(8) 1 calc R U P A 2
C32' C 0.3695(12) 0.0413(13) 0.6205(13) 0.053(3) Uani 0.411(8) 1 d DG U P A 2
C33' C 0.4965(14) 0.0191(12) 0.6283(11) 0.057(4) Uani 0.411(8) 1 d D U P A 2
H33D H 0.522382 0.074124 0.608100 0.086 Uiso 0.411(8) 1 calc R U P A 2
H33E H 0.491055 0.006567 0.688438 0.086 Uiso 0.411(8) 1 calc R U P A 2
H33F H 0.554997 -0.037089 0.593202 0.086 Uiso 0.411(8) 1 calc R U P A 2
C34' C 0.111(2) 0.2561(19) 0.5962(16) 0.060(4) Uani 0.411(8) 1 d . U P A 2
H34D H 0.161272 0.295678 0.578031 0.091 Uiso 0.411(8) 1 calc R U P A 2
H34E H 0.073370 0.259537 0.553279 0.091 Uiso 0.411(8) 1 calc R U P A 2
H34F H 0.047728 0.279440 0.651642 0.091 Uiso 0.411(8) 1 calc R U P A 2
C41' C 0.359(2) 0.5882(11) 0.8208(10) 0.040(3) Uani 0.411(8) 1 d G U P A 2
C42' C 0.372(2) 0.5594(9) 0.9001(11) 0.045(3) Uani 0.411(8) 1 d DG U P A 2
C43' C 0.3454(15) 0.6272(9) 0.9604(9) 0.047(3) Uani 0.411(8) 1 d G U P A 2
H43B H 0.354526 0.607419 1.014632 0.056 Uiso 0.411(8) 1 calc R U P A 2
C44' C 0.3051(14) 0.7238(9) 0.9415(8) 0.054(3) Uani 0.411(8) 1 d G U P A 2
H44B H 0.286664 0.770168 0.982739 0.064 Uiso 0.411(8) 1 calc R U P A 2
C45' C 0.2917(17) 0.7527(9) 0.8622(8) 0.053(3) Uani 0.411(8) 1 d G U P A 2
H45B H 0.264164 0.818782 0.849244 0.063 Uiso 0.411(8) 1 calc R U P A 2
C46' C 0.319(2) 0.6849(12) 0.8018(9) 0.039(2) Uani 0.411(8) 1 d G U P A 2
C47' C 0.3058(19) 0.7102(11) 0.7158(12) 0.043(3) Uani 0.411(8) 1 d . U P A 2
H47D H 0.329601 0.651625 0.683887 0.064 Uiso 0.411(8) 1 calc R U P A 2
H47E H 0.221803 0.748804 0.722868 0.064 Uiso 0.411(8) 1 calc R U P A 2
H47F H 0.357549 0.746733 0.684029 0.064 Uiso 0.411(8) 1 calc R U P A 2
C48' C 0.4078(19) 0.4533(12) 0.9241(14) 0.047(3) Uani 0.411(8) 1 d D U P A 2
H48D H 0.423814 0.415090 0.874982 0.071 Uiso 0.411(8) 1 calc R U P A 2
H48E H 0.480253 0.433946 0.939850 0.071 Uiso 0.411(8) 1 calc R U P A 2
H48F H 0.341835 0.443220 0.972929 0.071 Uiso 0.411(8) 1 calc R U P A 2
N7 N 0.700(3) 0.674(2) 0.6953(18) 0.0419(19) Uani 0.589(8) 1 d . U P A 1
C49 C 0.792(2) 0.5876(17) 0.6562(13) 0.047(3) Uani 0.589(8) 1 d . U P A 1
H49A H 0.839155 0.601012 0.597953 0.070 Uiso 0.589(8) 1 calc R U P A 1
H49B H 0.845573 0.561156 0.690259 0.070 Uiso 0.589(8) 1 calc R U P A 1
H49C H 0.756217 0.541456 0.653410 0.070 Uiso 0.589(8) 1 calc R U P A 1
C50 C 0.6202(15) 0.6659(11) 0.7845(12) 0.052(2) Uani 0.589(8) 1 d . U P A 1
H50A H 0.560131 0.728858 0.805096 0.077 Uiso 0.589(8) 1 calc R U P A 1
H50B H 0.579442 0.621802 0.785084 0.077 Uiso 0.589(8) 1 calc R U P A 1
H50C H 0.668798 0.641502 0.821933 0.077 Uiso 0.589(8) 1 calc R U P A 1
C51 C 0.7520(14) 0.7460(15) 0.7056(14) 0.045(2) Uani 0.589(8) 1 d . U P A 1
H51A H 0.686361 0.804471 0.732578 0.067 Uiso 0.589(8) 1 calc R U P A 1
H51B H 0.801999 0.718801 0.741834 0.067 Uiso 0.589(8) 1 calc R U P A 1
H51C H 0.801224 0.761184 0.649069 0.067 Uiso 0.589(8) 1 calc R U P A 1
C52 C 0.6324(10) 0.7079(9) 0.6340(7) 0.054(2) Uani 0.589(8) 1 d . U P A 1
H52A H 0.565648 0.767859 0.655270 0.081 Uiso 0.589(8) 1 calc R U P A 1
H52B H 0.686692 0.718381 0.577724 0.081 Uiso 0.589(8) 1 calc R U P A 1
H52C H 0.600676 0.659603 0.628747 0.081 Uiso 0.589(8) 1 calc R U P A 1
N7' N 0.700(4) 0.679(3) 0.703(3) 0.044(2) Uani 0.411(8) 1 d . U P A 2
C49' C 0.796(3) 0.577(2) 0.6699(19) 0.047(3) Uani 0.411(8) 1 d . U P A 2
H49D H 0.755181 0.532312 0.674029 0.070 Uiso 0.411(8) 1 calc R U P A 2
H49E H 0.845522 0.581632 0.609939 0.070 Uiso 0.411(8) 1 calc R U P A 2
H49F H 0.847797 0.554766 0.705316 0.070 Uiso 0.411(8) 1 calc R U P A 2
C50' C 0.636(2) 0.6467(17) 0.7926(17) 0.048(3) Uani 0.411(8) 1 d . U P A 2
H50D H 0.593066 0.606467 0.787403 0.072 Uiso 0.411(8) 1 calc R U P A 2
H50E H 0.695299 0.610200 0.819906 0.072 Uiso 0.411(8) 1 calc R U P A 2
H50F H 0.577954 0.703029 0.827810 0.072 Uiso 0.411(8) 1 calc R U P A 2
C51' C 0.772(2) 0.741(2) 0.693(2) 0.045(3) Uani 0.411(8) 1 d . U P A 2
H51D H 0.831779 0.710700 0.721690 0.068 Uiso 0.411(8) 1 calc R U P A 2
H51E H 0.812445 0.749756 0.632441 0.068 Uiso 0.411(8) 1 calc R U P A 2
H51F H 0.717883 0.803159 0.720377 0.068 Uiso 0.411(8) 1 calc R U P A 2
C52' C 0.6079(13) 0.7250(12) 0.6592(9) 0.041(2) Uani 0.411(8) 1 d . U P A 2
H52D H 0.560859 0.684210 0.665154 0.062 Uiso 0.411(8) 1 calc R U P A 2
H52E H 0.554075 0.787255 0.686143 0.062 Uiso 0.411(8) 1 calc R U P A 2
H52F H 0.648636 0.733852 0.598208 0.062 Uiso 0.411(8) 1 calc R U P A 2
O3 O 0.7988(8) 0.1792(7) 0.6815(8) 0.153(3) Uani 0.586(7) 1 d D U P B 1
C53 C 0.7186(11) 0.2659(9) 0.7233(10) 0.156(3) Uani 0.586(7) 1 d D U P B 1
H53A H 0.652038 0.254545 0.771824 0.187 Uiso 0.586(7) 1 calc R U P B 1
H53B H 0.683755 0.310126 0.682849 0.187 Uiso 0.586(7) 1 calc R U P B 1
C54 C 0.7851(16) 0.3112(11) 0.7570(16) 0.156(3) Uani 0.586(7) 1 d D U P B 1
H54A H 0.728607 0.371686 0.786165 0.234 Uiso 0.586(7) 1 calc R U P B 1
H54B H 0.818700 0.267591 0.797619 0.234 Uiso 0.586(7) 1 calc R U P B 1
H54C H 0.850351 0.323057 0.708828 0.234 Uiso 0.586(7) 1 calc R U P B 1
C55 C 0.7347(12) 0.1388(10) 0.6576(11) 0.154(3) Uani 0.586(7) 1 d D U P B 1
H55A H 0.696991 0.181576 0.617824 0.185 Uiso 0.586(7) 1 calc R U P B 1
H55B H 0.670154 0.128750 0.708816 0.185 Uiso 0.586(7) 1 calc R U P B 1
C56 C 0.8175(11) 0.0460(9) 0.6148(10) 0.157(3) Uani 0.586(7) 1 d D U P B 1
H56A H 0.772454 0.016253 0.597357 0.235 Uiso 0.586(7) 1 calc R U P B 1
H56B H 0.880825 0.056582 0.564041 0.235 Uiso 0.586(7) 1 calc R U P B 1
H56C H 0.854071 0.003919 0.654752 0.235 Uiso 0.586(7) 1 calc R U P B 1
O3' O 0.8096(11) 0.2184(11) 0.7201(10) 0.154(3) Uani 0.414(7) 1 d D U P B 2
C53' C 0.767(2) 0.3165(15) 0.741(2) 0.157(3) Uani 0.414(7) 1 d D U P B 2
H53C H 0.684348 0.337033 0.782880 0.188 Uiso 0.414(7) 1 calc R U P B 2
H53D H 0.768615 0.356626 0.688816 0.188 Uiso 0.414(7) 1 calc R U P B 2
C54' C 0.8580(15) 0.3213(13) 0.7797(13) 0.157(3) Uani 0.414(7) 1 d D U P B 2
H54D H 0.836925 0.387256 0.796636 0.236 Uiso 0.414(7) 1 calc R U P B 2
H54E H 0.855656 0.280084 0.830254 0.236 Uiso 0.414(7) 1 calc R U P B 2
H54F H 0.939219 0.299513 0.736976 0.236 Uiso 0.414(7) 1 calc R U P B 2
C55' C 0.7458(18) 0.1962(14) 0.6791(16) 0.155(3) Uani 0.414(7) 1 d D U P B 2
H55C H 0.749225 0.236249 0.626990 0.186 Uiso 0.414(7) 1 calc R U P B 2
H55D H 0.660578 0.217506 0.717284 0.186 Uiso 0.414(7) 1 calc R U P B 2
C56' C 0.7771(18) 0.0987(14) 0.6526(16) 0.154(3) Uani 0.414(7) 1 d D U P B 2
H56D H 0.722001 0.097070 0.624687 0.232 Uiso 0.414(7) 1 calc R U P B 2
H56E H 0.859853 0.076207 0.612096 0.232 Uiso 0.414(7) 1 calc R U P B 2
H56F H 0.770576 0.057331 0.703032 0.232 Uiso 0.414(7) 1 calc R U P B 2
O4 O 0.000000 0.000000 1.000000 0.146(2) Uani 1 2 d DS U P . .
C57 C 0.0327(15) -0.0669(10) 1.0601(9) 0.148(2) Uani 0.523(10) 1 d D U P C 1
H57A H 0.116967 -0.109799 1.033765 0.177 Uiso 0.523(10) 1 calc R U P C 1
H57B H -0.019196 -0.106198 1.077034 0.177 Uiso 0.523(10) 1 calc R U P C 1
C58 C 0.0216(19) -0.0215(12) 1.1371(11) 0.149(2) Uani 0.523(10) 1 d D U P C 1
H58A H 0.045412 -0.070851 1.177803 0.224 Uiso 0.523(10) 1 calc R U P C 1
H58B H 0.074060 0.016564 1.120749 0.224 Uiso 0.523(10) 1 calc R U P C 1
H58C H -0.062053 0.020163 1.164003 0.224 Uiso 0.523(10) 1 calc R U P C 1
C57' C 0.0080(17) 0.0209(12) 1.0730(12) 0.148(2) Uani 0.477(10) 1 d D U P C 2
H57C H -0.073153 0.060358 1.109967 0.177 Uiso 0.477(10) 1 calc R U P C 2
H57D H 0.060040 0.059899 1.058584 0.177 Uiso 0.477(10) 1 calc R U P C 2
C58' C 0.057(2) -0.0644(13) 1.1233(13) 0.150(2) Uani 0.477(10) 1 d D U P C 2
H58D H 0.059946 -0.042900 1.175187 0.225 Uiso 0.477(10) 1 calc R U P C 2
H58E H 0.005110 -0.102746 1.139457 0.225 Uiso 0.477(10) 1 calc R U P C 2
H58F H 0.138561 -0.103206 1.087974 0.225 Uiso 0.477(10) 1 calc R U P C 2
O5 O -0.3020(8) 0.7212(6) 0.9171(6) 0.131(3) Uani 0.5 1 d D . P . .
H5B H -0.236162 0.673653 0.896590 0.196 Uiso 0.5 1 d DR U P . .
H5C H -0.287972 0.744994 0.954580 0.196 Uiso 0.5 1 d DR U P . .

loop_
_atom_site_aniso_label
_atom_site_aniso_U_11
_atom_site_aniso_U_22
_atom_site_aniso_U_33
_atom_site_aniso_U_23
_atom_site_aniso_U_13
_atom_site_aniso_U_12
O1 0.0357(12) 0.0591(15) 0.0472(14) 0.0106(11) -0.0132(10) -0.0177(11)
O2 0.0412(13) 0.0716(17) 0.0711(17) -0.0161(14) -0.0013(12) -0.0349(13)
N1 0.0375(13) 0.0516(16) 0.0362(14) 0.0077(12) -0.0142(11) -0.0237(12)
N6 0.0306(12) 0.0456(15) 0.0424(15) -0.0050(12) -0.0118(11) -0.0145(11)
C9 0.0372(16) 0.0471(18) 0.0420(18) 0.0048(14) -0.0176(14) -0.0210(14)
N2 0.0378(13) 0.0407(14) 0.0340(14) 0.0003(11) -0.0122(11) -0.0194(11)
C10 0.0376(16) 0.0496(18) 0.0341(16) 0.0031(14) -0.0132(13) -0.0246(14)
C11 0.0421(17) 0.059(2) 0.0393(18) 0.0030(16) -0.0119(14) -0.0247(16)
C12 0.0511(19) 0.062(2) 0.0388(18) 0.0099(16) -0.0089(15) -0.0317(18)
C13 0.056(2) 0.056(2) 0.0380(18) 0.0064(16) -0.0148(15) -0.0297(17)
C14 0.0478(17) 0.0437(18) 0.0320(16) 0.0045(14) -0.0157(13) -0.0237(15)
C15 0.0506(18) 0.0377(17) 0.0380(17) 0.0022(14) -0.0173(14) -0.0210(14)
C26 0.0349(15) 0.0351(17) 0.0391(17) -0.0049(15) -0.0150(13) -0.0070(13)
N5 0.0295(12) 0.0382(14) 0.0366(14) 0.0005(11) -0.0099(10) -0.0121(11)
C35 0.0321(15) 0.0409(17) 0.0362(17) -0.0038(14) -0.0107(13) -0.0086(13)
C36 0.0410(18) 0.052(2) 0.0413(19) -0.0088(16) -0.0036(14) -0.0123(16)
C37 0.0407(18) 0.064(2) 0.048(2) -0.0126(18) 0.0069(15) -0.0217(17)
C38 0.0364(17) 0.058(2) 0.057(2) -0.0092(18) -0.0029(15) -0.0227(16)
C39 0.0275(14) 0.0448(18) 0.0435(18) -0.0023(14) -0.0084(13) -0.0110(13)
C40 0.0314(15) 0.0446(18) 0.0474(18) -0.0037(15) -0.0072(13) -0.0178(14)
Cu1 0.0286(6) 0.0486(10) 0.0473(6) 0.0039(7) -0.0124(5) -0.0184(7)
N3 0.068(5) 0.032(4) 0.040(3) 0.001(3) -0.025(4) -0.017(3)
N4 0.062(5) 0.028(4) 0.036(4) -0.010(3) -0.019(4) -0.015(4)
C1 0.036(3) 0.033(4) 0.036(4) 0.002(3) -0.014(3) -0.018(3)
C2 0.033(3) 0.037(4) 0.033(3) -0.001(3) -0.010(3) -0.016(3)
C3 0.039(4) 0.046(6) 0.037(4) -0.004(3) -0.011(3) -0.012(4)
C4 0.036(4) 0.043(6) 0.037(4) 0.005(4) -0.008(3) -0.006(4)
C5 0.032(4) 0.034(4) 0.048(5) -0.003(3) -0.007(3) -0.014(3)
C6 0.035(4) 0.043(5) 0.037(4) -0.002(3) -0.014(3) -0.014(3)
C7 0.035(5) 0.029(5) 0.056(4) -0.005(4) -0.004(4) -0.013(4)
C8 0.049(4) 0.042(6) 0.045(4) -0.006(4) -0.020(3) -0.016(4)
C16 0.072(4) 0.039(3) 0.040(3) 0.007(3) -0.025(3) -0.015(3)
C17 0.078(4) 0.045(3) 0.050(4) 0.000(3) -0.034(3) -0.009(3)
C18 0.088(5) 0.058(4) 0.072(5) -0.008(4) -0.039(4) 0.003(4)
C19 0.084(6) 0.073(4) 0.070(4) -0.004(4) -0.034(4) 0.005(4)
C20 0.076(5) 0.076(5) 0.077(5) 0.026(4) -0.043(4) -0.021(4)
C21 0.084(5) 0.052(4) 0.067(5) 0.020(3) -0.035(4) -0.028(3)
C22 0.102(6) 0.075(4) 0.083(6) 0.022(5) -0.048(5) -0.047(4)
C23 0.094(5) 0.060(5) 0.060(6) -0.006(4) -0.036(4) -0.026(4)
C24 0.053(4) 0.022(5) 0.045(3) 0.000(4) -0.020(3) -0.011(4)
C25 0.040(4) 0.021(5) 0.040(3) -0.001(4) -0.007(3) -0.015(4)
C27 0.050(4) 0.040(4) 0.045(4) -0.005(3) -0.018(4) -0.015(3)
C28 0.061(5) 0.053(4) 0.060(4) 0.003(4) -0.025(4) -0.016(4)
C29 0.057(5) 0.064(5) 0.083(6) -0.006(4) -0.034(4) -0.024(4)
C30 0.071(6) 0.046(4) 0.080(6) -0.009(4) -0.028(5) -0.022(4)
C31 0.065(5) 0.040(4) 0.079(6) -0.007(4) -0.024(5) -0.015(4)
C32 0.051(4) 0.035(4) 0.060(4) -0.002(3) -0.021(4) -0.012(3)
C33 0.047(5) 0.043(4) 0.065(6) -0.028(4) -0.014(4) -0.001(4)
C34 0.058(7) 0.066(6) 0.073(7) -0.006(5) -0.027(5) -0.011(5)
C41 0.027(3) 0.044(3) 0.047(4) -0.007(3) -0.005(3) -0.018(3)
C42 0.033(3) 0.046(4) 0.044(3) -0.004(3) -0.012(3) -0.021(3)
C43 0.057(3) 0.041(5) 0.049(4) -0.002(3) -0.017(3) -0.020(4)
C44 0.059(3) 0.042(5) 0.055(4) -0.005(4) -0.018(3) -0.029(4)
C45 0.046(3) 0.044(4) 0.050(5) -0.003(4) -0.004(4) -0.024(3)
C46 0.032(3) 0.053(4) 0.046(4) -0.003(3) -0.003(4) -0.024(3)
C47 0.033(3) 0.052(6) 0.055(5) -0.020(4) 0.003(3) -0.024(4)
C48 0.065(5) 0.047(5) 0.051(6) -0.010(4) -0.025(4) -0.010(4)
Cu1' 0.0309(10) 0.088(3) 0.0462(8) -0.0027(15) -0.0118(7) -0.0271(15)
N3' 0.058(5) 0.040(5) 0.045(4) -0.004(4) -0.032(4) -0.018(4)
N4' 0.048(5) 0.034(6) 0.034(6) 0.000(5) -0.002(5) -0.016(5)
C1' 0.034(4) 0.042(5) 0.034(4) 0.001(4) -0.016(3) -0.023(4)
C2' 0.037(4) 0.042(5) 0.040(4) 0.000(4) -0.013(4) -0.019(5)
C3' 0.034(4) 0.039(7) 0.027(4) -0.004(4) -0.006(4) -0.011(5)
C4' 0.038(6) 0.036(6) 0.040(6) 0.002(5) -0.006(5) -0.013(5)
C5' 0.041(6) 0.041(6) 0.046(6) -0.003(4) -0.012(5) -0.012(5)
C6' 0.033(4) 0.035(4) 0.040(5) -0.006(4) -0.009(4) -0.018(4)
C7' 0.024(5) 0.042(7) 0.051(5) -0.016(5) -0.022(5) 0.017(4)
C8' 0.053(5) 0.054(7) 0.038(5) -0.005(5) -0.006(4) -0.027(6)
C16' 0.066(5) 0.047(4) 0.048(5) 0.004(4) -0.024(4) -0.008(4)
C17' 0.076(5) 0.048(4) 0.060(6) 0.004(4) -0.024(5) -0.011(4)
C18' 0.079(6) 0.051(5) 0.073(6) -0.006(5) -0.019(6) -0.004(5)
C19' 0.081(6) 0.068(5) 0.081(6) 0.003(5) -0.031(5) 0.001(5)
C20' 0.076(6) 0.075(6) 0.078(6) 0.014(5) -0.039(5) -0.010(5)
C21' 0.077(5) 0.062(5) 0.068(6) 0.006(5) -0.038(5) -0.020(4)
C22' 0.085(7) 0.097(6) 0.095(8) -0.017(7) -0.042(6) -0.031(5)
C23' 0.099(6) 0.050(5) 0.090(9) 0.004(7) -0.028(7) -0.027(5)
C24' 0.029(4) 0.015(5) 0.039(4) 0.003(4) -0.011(3) -0.014(4)
C25' 0.040(4) 0.012(5) 0.042(4) -0.001(5) -0.012(3) -0.011(5)
C27' 0.047(5) 0.037(4) 0.047(5) 0.000(4) -0.022(4) -0.019(4)
C28' 0.049(5) 0.051(5) 0.057(5) -0.001(4) -0.033(4) -0.017(4)
C29' 0.063(6) 0.055(6) 0.079(7) -0.007(5) -0.026(5) -0.029(5)
C30' 0.063(6) 0.047(6) 0.089(8) -0.012(5) -0.019(6) -0.027(5)
C31' 0.053(6) 0.029(5) 0.088(7) -0.006(5) -0.011(5) -0.009(4)
C32' 0.053(5) 0.039(5) 0.066(5) -0.009(4) -0.015(5) -0.015(4)
C33' 0.047(6) 0.026(6) 0.068(8) 0.012(6) 0.001(6) -0.002(5)
C34' 0.055(8) 0.059(7) 0.070(8) 0.012(7) -0.030(6) -0.017(6)
C41' 0.030(4) 0.047(5) 0.045(4) -0.005(4) -0.009(4) -0.018(4)
C42' 0.041(4) 0.051(5) 0.049(4) -0.009(4) -0.016(4) -0.019(5)
C43' 0.054(4) 0.048(7) 0.049(5) 0.001(5) -0.019(4) -0.028(5)
C44' 0.065(5) 0.041(6) 0.052(6) -0.007(5) -0.010(5) -0.024(5)
C45' 0.052(4) 0.048(5) 0.058(6) 0.004(4) -0.015(5) -0.023(4)
C46' 0.036(4) 0.042(4) 0.043(5) -0.001(4) -0.009(4) -0.021(4)
C47' 0.055(5) 0.017(5) 0.053(7) -0.017(4) -0.014(5) -0.007(4)
C48' 0.036(5) 0.058(7) 0.036(5) -0.018(5) -0.009(4) -0.001(6)
N7 0.033(2) 0.045(3) 0.051(4) -0.003(3) -0.010(3) -0.021(2)
C49 0.039(3) 0.047(5) 0.051(6) -0.006(4) -0.013(4) -0.012(3)
C50 0.043(5) 0.054(6) 0.056(4) -0.002(4) -0.005(3) -0.025(4)
C51 0.032(4) 0.049(4) 0.054(5) -0.004(4) -0.005(4) -0.022(4)
C52 0.042(4) 0.060(5) 0.063(5) -0.004(4) -0.024(4) -0.013(3)
N7' 0.034(3) 0.047(4) 0.052(4) -0.002(3) -0.011(3) -0.018(3)
C49' 0.038(4) 0.046(5) 0.053(6) -0.008(5) -0.012(5) -0.013(4)
C50' 0.036(5) 0.046(6) 0.052(5) 0.007(4) -0.009(4) -0.013(4)
C51' 0.037(5) 0.043(4) 0.056(6) -0.006(4) -0.010(5) -0.019(4)
C52' 0.033(4) 0.048(5) 0.043(6) -0.003(4) -0.008(4) -0.019(4)
O3 0.078(3) 0.139(5) 0.176(5) 0.039(4) -0.014(3) -0.004(3)
C53 0.080(3) 0.142(5) 0.176(5) 0.036(4) -0.014(3) -0.004(3)
C54 0.081(3) 0.142(5) 0.176(5) 0.036(4) -0.013(3) -0.005(3)
C55 0.079(3) 0.140(5) 0.177(5) 0.038(4) -0.016(3) -0.005(3)
C56 0.081(4) 0.141(5) 0.181(5) 0.036(4) -0.014(4) -0.006(3)
O3' 0.079(3) 0.140(5) 0.176(5) 0.037(4) -0.015(3) -0.004(3)
C53' 0.082(3) 0.142(5) 0.176(5) 0.036(4) -0.012(3) -0.005(3)
C54' 0.083(4) 0.143(5) 0.177(6) 0.034(4) -0.011(4) -0.007(3)
C55' 0.080(3) 0.140(5) 0.177(5) 0.038(4) -0.015(3) -0.005(3)
C56' 0.079(3) 0.141(5) 0.177(5) 0.037(4) -0.015(3) -0.005(3)
O4 0.149(5) 0.139(5) 0.154(6) -0.020(4) -0.056(4) -0.045(4)
C57 0.150(5) 0.140(6) 0.153(6) -0.021(4) -0.055(5) -0.040(5)
C58 0.151(5) 0.140(6) 0.153(6) -0.021(5) -0.054(5) -0.039(5)
C57' 0.150(5) 0.140(6) 0.152(6) -0.021(4) -0.055(5) -0.040(5)
C58' 0.152(5) 0.141(6) 0.153(6) -0.021(5) -0.054(5) -0.038(5)
O5 0.115(6) 0.142(7) 0.111(6) -0.037(6) -0.046(5) 0.001(6)

loop_
_atom_type_symbol
_atom_type_description
_atom_type_scat_dispersion_real
_atom_type_scat_dispersion_imag
_atom_type_scat_source
C C 0.0033 0.0016 'International Tables Vol C Tables 4.2.6.8 and 6.1.1.4'
H H 0.0000 0.0000 'International Tables Vol C Tables 4.2.6.8 and 6.1.1.4'
N N 0.0061 0.0033 'International Tables Vol C Tables 4.2.6.8 and 6.1.1.4'
O O 0.0106 0.0060 'International Tables Vol C Tables 4.2.6.8 and 6.1.1.4'
Cu Cu 0.3201 1.2651 'International Tables Vol C Tables 4.2.6.8 and 6.1.1.4'

loop_
_geom_angle_atom_site_label_1
_geom_angle_atom_site_label_2
_geom_angle_atom_site_label_3
_geom_angle
_geom_angle_site_symmetry_1
_geom_angle_site_symmetry_3
_geom_angle_publ_flag
C9 N1 C1 118.7(7) . . ?
C9 N1 C1' 116.6(9) . . ?
C9 N1 Cu1' 119.9(3) . . ?
C1' N1 Cu1' 119.0(9) . . ?
C9 N1 Cu1 114.7(2) . . ?
C1 N1 Cu1 126.6(6) . . ?
C40 N6 C41' 114.0(11) . . ?
C40 N6 C41 118.5(8) . . ?
C40 N6 Cu1' 124.1(2) . . ?
C41' N6 Cu1' 117.8(11) . . ?
C40 N6 Cu1 117.0(2) . . ?
C41 N6 Cu1 124.5(7) . . ?
O1 C9 N1 127.3(3) . . ?
O1 C9 C10 116.6(2) . . ?
N1 C9 C10 116.1(3) . . ?
C10 N2 C14 120.0 . . ?
C10 N2 Cu1 110.03(12) . . ?
C14 N2 Cu1 128.66(11) . . ?
C10 N2 Cu1' 98.87(16) . . ?
C14 N2 Cu1' 137.46(14) . . ?
N2 C10 C11 120.0 . . ?
N2 C10 C9 117.30(16) . . ?
C11 C10 C9 122.33(16) . . ?
C12 C11 C10 120.0 . . ?
C12 C11 H11A 120.0 . . ?
C10 C11 H11A 120.0 . . ?
C11 C12 C13 120.0 . . ?
C11 C12 H12A 120.0 . . ?
C13 C12 H12A 120.0 . . ?
C14 C13 C12 120.0 . . ?
C14 C13 H13A 120.0 . . ?
C12 C13 H13A 120.0 . . ?
C13 C14 N2 120.0 . . ?
C13 C14 C15 121.96(16) . . ?
N2 C14 C15 117.28(17) . . ?
N3 C15 C14 114.5(8) . . ?
N3' C15 C14 118.1(11) . . ?
N3' C15 C24' 125.6(13) . . ?
C14 C15 C24' 114.1(7) . . ?
N3 C15 C24 121.1(9) . . ?
C14 C15 C24 122.7(6) . . ?
N4' C26 C35 116.6(13) . . ?
N4 C26 C35 115.6(8) . . ?
N4 C26 C25 129.2(10) . . ?
C35 C26 C25 115.2(6) . . ?
N4' C26 C25' 118.9(15) . . ?
C35 C26 C25' 124.3(9) . . ?
C35 N5 C39 120.0 . . ?
C35 N5 Cu1 131.86(10) . . ?
C39 N5 Cu1 106.40(11) . . ?
C36 C35 N5 120.0 . . ?
C36 C35 C26 122.75(17) . . ?
N5 C35 C26 116.70(17) . . ?
C37 C36 C35 120.0 . . ?
C37 C36 H36A 120.0 . . ?
C35 C36 H36A 120.0 . . ?
C38 C37 C36 120.0 . . ?
C38 C37 H37A 120.0 . . ?
C36 C37 H37A 120.0 . . ?
C37 C38 C39 120.0 . . ?
C37 C38 H38A 120.0 . . ?
C39 C38 H38A 120.0 . . ?
C38 C39 N5 120.0 . . ?
C38 C39 C40 121.88(15) . . ?
N5 C39 C40 117.62(16) . . ?
O2 C40 N6 127.6(3) . . ?
O2 C40 C39 116.6(3) . . ?
N6 C40 C39 115.8(2) . . ?
N6 Cu1 N1 116.68(17) . . ?
N6 Cu1 N2 134.05(16) . . ?
N1 Cu1 N2 78.83(11) . . ?
N6 Cu1 N5 79.16(11) . . ?
N1 Cu1 N5 125.96(14) . . ?
N2 Cu1 N5 128.68(15) . . ?
C15 N3 C16 119.3(13) . . ?
C26 N4 C27 117.2(14) . . ?
C2 C1 C6 120.0 . . ?
C2 C1 N1 121.8(6) . . ?
C6 C1 N1 118.0(6) . . ?
C3 C2 C1 120.0 . . ?
C3 C2 C8 119.2(8) . . ?
C1 C2 C8 120.8(8) . . ?
C4 C3 C2 120.0 . . ?
C4 C3 H3B 120.0 . . ?
C2 C3 H3B 120.0 . . ?
C3 C4 C5 120.0 . . ?
C3 C4 H4B 120.0 . . ?
C5 C4 H4B 120.0 . . ?
C6 C5 C4 120.0 . . ?
C6 C5 H5A 120.0 . . ?
C4 C5 H5A 120.0 . . ?
C5 C6 C1 120.0 . . ?
C5 C6 C7 122.3(6) . . ?
C1 C6 C7 117.7(6) . . ?
C6 C7 H7A 109.5 . . ?
C6 C7 H7B 109.5 . . ?
H7A C7 H7B 109.5 . . ?
C6 C7 H7C 109.5 . . ?
H7A C7 H7C 109.5 . . ?
H7B C7 H7C 109.5 . . ?
C2 C8 H8A 109.5 . . ?
C2 C8 H8B 109.5 . . ?
H8A C8 H8B 109.5 . . ?
C2 C8 H8C 109.5 . . ?
H8A C8 H8C 109.5 . . ?
H8B C8 H8C 109.5 . . ?
C17 C16 C21 120.0 . . ?
C17 C16 N3 115.6(8) . . ?
C21 C16 N3 124.2(8) . . ?
C16 C17 C18 120.0 . . ?
C16 C17 C23 122.0(8) . . ?
C18 C17 C23 118.0(8) . . ?
C19 C18 C17 120.0 . . ?
C19 C18 H18A 120.0 . . ?
C17 C18 H18A 120.0 . . ?
C18 C19 C20 120.0 . . ?
C18 C19 H19A 120.0 . . ?
C20 C19 H19A 120.0 . . ?
C21 C20 C19 120.0 . . ?
C21 C20 H20A 120.0 . . ?
C19 C20 H20A 120.0 . . ?
C20 C21 C16 120.0 . . ?
C20 C21 C22 122.4(7) . . ?
C16 C21 C22 117.5(7) . . ?
C21 C22 H22A 109.5 . . ?
C21 C22 H22B 109.5 . . ?
H22A C22 H22B 109.5 . . ?
C21 C22 H22C 109.5 . . ?
H22A C22 H22C 109.5 . . ?
H22B C22 H22C 109.5 . . ?
C17 C23 H23A 109.5 . . ?
C17 C23 H23B 109.5 . . ?
H23A C23 H23B 109.5 . . ?
C17 C23 H23C 109.5 . . ?
H23A C23 H23C 109.5 . . ?
H23B C23 H23C 109.5 . . ?
C25 C24 C15 118.2(12) . . ?
C25 C24 H24A 107.7 . . ?
C15 C24 H24A 107.7 . . ?
C25 C24 H24B 107.7 . . ?
C15 C24 H24B 107.7 . . ?
H24A C24 H24B 107.1 . . ?
C24 C25 C26 117.3(12) . . ?
C24 C25 H25A 108.0 . . ?
C26 C25 H25A 108.0 . . ?
C24 C25 H25B 108.0 . . ?
C26 C25 H25B 108.0 . . ?
H25A C25 H25B 107.2 . . ?
C28 C27 C32 120.0 . . ?
C28 C27 N4 118.3(11) . . ?
C32 C27 N4 120.5(10) . . ?
C27 C28 C29 120.0 . . ?
C27 C28 C34 121.4(10) . . ?
C29 C28 C34 118.5(10) . . ?
C28 C29 C30 120.0 . . ?
C28 C29 H29A 120.0 . . ?
C30 C29 H29A 120.0 . . ?
C31 C30 C29 120.0 . . ?
C31 C30 H30A 120.0 . . ?
C29 C30 H30A 120.0 . . ?
C32 C31 C30 120.0 . . ?
C32 C31 H31A 120.0 . . ?
C30 C31 H31A 120.0 . . ?
C31 C32 C27 120.0 . . ?
C31 C32 C33 120.8(8) . . ?
C27 C32 C33 119.1(8) . . ?
C32 C33 H33A 109.5 . . ?
C32 C33 H33B 109.5 . . ?
H33A C33 H33B 109.5 . . ?
C32 C33 H33C 109.5 . . ?
H33A C33 H33C 109.5 . . ?
H33B C33 H33C 109.5 . . ?
C28 C34 H34A 109.5 . . ?
C28 C34 H34B 109.5 . . ?
H34A C34 H34B 109.5 . . ?
C28 C34 H34C 109.5 . . ?
H34A C34 H34C 109.5 . . ?
H34B C34 H34C 109.5 . . ?
C42 C41 C46 120.0 . . ?
C42 C41 N6 119.6(7) . . ?
C46 C41 N6 120.4(7) . . ?
C48 C42 C41 118.7(8) . . ?
C48 C42 C43 121.3(8) . . ?
C41 C42 C43 120.0 . . ?
C42 C43 C44 120.0 . . ?
C42 C43 H43A 120.0 . . ?
C44 C43 H43A 120.0 . . ?
C45 C44 C43 120.0 . . ?
C45 C44 H44A 120.0 . . ?
C43 C44 H44A 120.0 . . ?
C46 C45 C44 120.0 . . ?
C46 C45 H45A 120.0 . . ?
C44 C45 H45A 120.0 . . ?
C45 C46 C41 120.0 . . ?
C45 C46 C47 116.4(7) . . ?
C41 C46 C47 123.6(7) . . ?
C46 C47 H47A 109.5 . . ?
C46 C47 H47B 109.5 . . ?
H47A C47 H47B 109.5 . . ?
C46 C47 H47C 109.5 . . ?
H47A C47 H47C 109.5 . . ?
H47B C47 H47C 109.5 . . ?
C42 C48 H48A 109.5 . . ?
C42 C48 H48B 109.5 . . ?
H48A C48 H48B 109.5 . . ?
C42 C48 H48C 109.5 . . ?
H48A C48 H48C 109.5 . . ?
H48B C48 H48C 109.5 . . ?
N1 Cu1' N6 145.1(4) . . ?
N1 Cu1' N2 78.67(15) . . ?
N6 Cu1' N2 129.3(2) . . ?
C15 N3' C16' 118(2) . . ?
C26 N4' C27' 124(2) . . ?
C2' C1' C6' 120.0 . . ?
C2' C1' N1 113.4(9) . . ?
C6' C1' N1 126.5(9) . . ?
C1' C2' C3' 120.0 . . ?
C1' C2' C8' 120.2(12) . . ?
C3' C2' C8' 119.8(12) . . ?
C2' C3' C4' 120.0 . . ?
C2' C3' H3'B 120.0 . . ?
C4' C3' H3'B 120.0 . . ?
C5' C4' C3' 120.0 . . ?
C5' C4' H4'B 120.0 . . ?
C3' C4' H4'B 120.0 . . ?
C4' C5' C6' 120.0 . . ?
C4' C5' H5'A 120.0 . . ?
C6' C5' H5'A 120.0 . . ?
C5' C6' C1' 120.0 . . ?
C5' C6' C7' 115.0(11) . . ?
C1' C6' C7' 124.7(11) . . ?
C6' C7' H7'A 109.5 . . ?
C6' C7' H7'B 109.5 . . ?
H7'A C7' H7'B 109.5 . . ?
C6' C7' H7'C 109.5 . . ?
H7'A C7' H7'C 109.5 . . ?
H7'B C7' H7'C 109.5 . . ?
C2' C8' H8'A 109.5 . . ?
C2' C8' H8'B 109.5 . . ?
H8'A C8' H8'B 109.5 . . ?
C2' C8' H8'C 109.5 . . ?
H8'A C8' H8'C 109.5 . . ?
H8'B C8' H8'C 109.5 . . ?
C17' C16' C21' 120.0 . . ?
C17' C16' N3' 122.5(12) . . ?
C21' C16' N3' 117.3(12) . . ?
C18' C17' C16' 120.0 . . ?
C18' C17' C23' 121.9(12) . . ?
C16' C17' C23' 118.1(12) . . ?
C17' C18' C19' 120.0 . . ?
C17' C18' H18B 120.0 . . ?
C19' C18' H18B 120.0 . . ?
C20' C19' C18' 120.0 . . ?
C20' C19' H19B 120.0 . . ?
C18' C19' H19B 120.0 . . ?
C21' C20' C19' 120.0 . . ?
C21' C20' H20B 120.0 . . ?
C19' C20' H20B 120.0 . . ?
C22' C21' C20' 118.3(11) . . ?
C22' C21' C16' 121.7(11) . . ?
C20' C21' C16' 120.0 . . ?
C21' C22' H22D 109.5 . . ?
C21' C22' H22E 109.5 . . ?
H22D C22' H22E 109.5 . . ?
C21' C22' H22F 109.5 . . ?
H22D C22' H22F 109.5 . . ?
H22E C22' H22F 109.5 . . ?
C17' C23' H23D 109.5 . . ?
C17' C23' H23E 109.5 . . ?
H23D C23' H23E 109.5 . . ?
C17' C23' H23F 109.5 . . ?
H23D C23' H23F 109.5 . . ?
H23E C23' H23F 109.5 . . ?
C15 C24' C25' 114.9(15) . . ?
C15 C24' H24C 108.5 . . ?
C25' C24' H24C 108.5 . . ?
C15 C24' H24D 108.5 . . ?
C25' C24' H24D 108.5 . . ?
H24C C24' H24D 107.5 . . ?
C24' C25' C26 117.1(17) . . ?
C24' C25' H25C 108.0 . . ?
C26 C25' H25C 108.0 . . ?
C24' C25' H25D 108.0 . . ?
C26 C25' H25D 108.0 . . ?
H25C C25' H25D 107.3 . . ?
C28' C27' C32' 120.0 . . ?
C28' C27' N4' 124.0(13) . . ?
C32' C27' N4' 115.9(14) . . ?
C29' C28' C27' 120.0 . . ?
C29' C28' C34' 119.3(12) . . ?
C27' C28' C34' 120.0(13) . . ?
C28' C29' C30' 120.0 . . ?
C28' C29' H29B 120.0 . . ?
C30' C29' H29B 120.0 . . ?
C31' C30' C29' 120.0 . . ?
C31' C30' H30B 120.0 . . ?
C29' C30' H30B 120.0 . . ?
C32' C31' C30' 120.0 . . ?
C32' C31' H31B 120.0 . . ?
C30' C31' H31B 120.0 . . ?
C31' C32' C27' 120.0 . . ?
C31' C32' C33' 118.9(11) . . ?
C27' C32' C33' 120.5(11) . . ?
C32' C33' H33D 109.5 . . ?
C32' C33' H33E 109.5 . . ?
H33D C33' H33E 109.5 . . ?
C32' C33' H33F 109.5 . . ?
H33D C33' H33F 109.5 . . ?
H33E C33' H33F 109.5 . . ?
C28' C34' H34D 109.5 . . ?
C28' C34' H34E 109.5 . . ?
H34D C34' H34E 109.5 . . ?
C28' C34' H34F 109.5 . . ?
H34D C34' H34F 109.5 . . ?
H34E C34' H34F 109.5 . . ?
C42' C41' C46' 120.0 . . ?
C42' C41' N6 119.7(10) . . ?
C46' C41' N6 120.1(10) . . ?
C43' C42' C41' 120.0 . . ?
C43' C42' C48' 119.5(11) . . ?
C41' C42' C48' 120.4(11) . . ?
C42' C43' C44' 120.0 . . ?
C42' C43' H43B 120.0 . . ?
C44' C43' H43B 120.0 . . ?
C45' C44' C43' 120.0 . . ?
C45' C44' H44B 120.0 . . ?
C43' C44' H44B 120.0 . . ?
C46' C45' C44' 120.0 . . ?
C46' C45' H45B 120.0 . . ?
C44' C45' H45B 120.0 . . ?
C45' C46' C41' 120.0 . . ?
C45' C46' C47' 123.2(11) . . ?
C41' C46' C47' 116.8(11) . . ?
C46' C47' H47D 109.5 . . ?
C46' C47' H47E 109.5 . . ?
H47D C47' H47E 109.5 . . ?
C46' C47' H47F 109.5 . . ?
H47D C47' H47F 109.5 . . ?
H47E C47' H47F 109.5 . . ?
C42' C48' H48D 109.5 . . ?
C42' C48' H48E 109.5 . . ?
H48D C48' H48E 109.5 . . ?
C42' C48' H48F 109.5 . . ?
H48D C48' H48F 109.5 . . ?
H48E C48' H48F 109.5 . . ?
C49 N7 C50 116(3) . . ?
C49 N7 C52 102.9(17) . . ?
C50 N7 C52 113(2) . . ?
C49 N7 C51 111(2) . . ?
C50 N7 C51 103(2) . . ?
C52 N7 C51 112(3) . . ?
N7 C49 H49A 109.5 . . ?
N7 C49 H49B 109.5 . . ?
H49A C49 H49B 109.5 . . ?
N7 C49 H49C 109.5 . . ?
H49A C49 H49C 109.5 . . ?
H49B C49 H49C 109.5 . . ?
N7 C50 H50A 109.5 . . ?
N7 C50 H50B 109.5 . . ?
H50A C50 H50B 109.5 . . ?
N7 C50 H50C 109.5 . . ?
H50A C50 H50C 109.5 . . ?
H50B C50 H50C 109.5 . . ?
N7 C51 H51A 109.5 . . ?
N7 C51 H51B 109.5 . . ?
H51A C51 H51B 109.5 . . ?
N7 C51 H51C 109.5 . . ?
H51A C51 H51C 109.5 . . ?
H51B C51 H51C 109.5 . . ?
N7 C52 H52A 109.5 . . ?
N7 C52 H52B 109.5 . . ?
H52A C52 H52B 109.5 . . ?
N7 C52 H52C 109.5 . . ?
H52A C52 H52C 109.5 . . ?
H52B C52 H52C 109.5 . . ?
C51' N7' C52' 109(4) . . ?
C51' N7' C50' 120(3) . . ?
C52' N7' C50' 108(3) . . ?
C51' N7' C49' 105(3) . . ?
C52' N7' C49' 118(3) . . ?
C50' N7' C49' 97(3) . . ?
N7' C49' H49D 109.5 . . ?
N7' C49' H49E 109.5 . . ?
H49D C49' H49E 109.5 . . ?
N7' C49' H49F 109.5 . . ?
H49D C49' H49F 109.5 . . ?
H49E C49' H49F 109.5 . . ?
N7' C50' H50D 109.5 . . ?
N7' C50' H50E 109.5 . . ?
H50D C50' H50E 109.5 . . ?
N7' C50' H50F 109.5 . . ?
H50D C50' H50F 109.5 . . ?
H50E C50' H50F 109.5 . . ?
N7' C51' H51D 109.5 . . ?
N7' C51' H51E 109.5 . . ?
H51D C51' H51E 109.5 . . ?
N7' C51' H51F 109.5 . . ?
H51D C51' H51F 109.5 . . ?
H51E C51' H51F 109.5 . . ?
N7' C52' H52D 109.5 . . ?
N7' C52' H52E 109.5 . . ?
H52D C52' H52E 109.5 . . ?
N7' C52' H52F 109.5 . . ?
H52D C52' H52F 109.5 . . ?
H52E C52' H52F 109.5 . . ?
C55 O3 C53 107.9(10) . . ?
O3 C53 C54 109.9(11) . . ?
O3 C53 H53A 109.7 . . ?
C54 C53 H53A 109.7 . . ?
O3 C53 H53B 109.7 . . ?
C54 C53 H53B 109.7 . . ?
H53A C53 H53B 108.2 . . ?
C53 C54 H54A 109.5 . . ?
C53 C54 H54B 109.5 . . ?
H54A C54 H54B 109.5 . . ?
C53 C54 H54C 109.5 . . ?
H54A C54 H54C 109.5 . . ?
H54B C54 H54C 109.5 . . ?
O3 C55 C56 108.7(11) . . ?
O3 C55 H55A 110.0 . . ?
C56 C55 H55A 110.0 . . ?
O3 C55 H55B 110.0 . . ?
C56 C55 H55B 110.0 . . ?
H55A C55 H55B 108.3 . . ?
C55 C56 H56A 109.5 . . ?
C55 C56 H56B 109.5 . . ?
H56A C56 H56B 109.5 . . ?
C55 C56 H56C 109.5 . . ?
H56A C56 H56C 109.5 . . ?
H56B C56 H56C 109.5 . . ?
C55' O3' C53' 113.6(14) . . ?
O3' C53' C54' 102.4(14) . . ?
O3' C53' H53C 111.3 . . ?
C54' C53' H53C 111.3 . . ?
O3' C53' H53D 111.3 . . ?
C54' C53' H53D 111.3 . . ?
H53C C53' H53D 109.2 . . ?
C53' C54' H54D 109.5 . . ?
C53' C54' H54E 109.5 . . ?
H54D C54' H54E 109.5 . . ?
C53' C54' H54F 109.5 . . ?
H54D C54' H54F 109.5 . . ?
H54E C54' H54F 109.5 . . ?
O3' C55' C56' 121.3(17) . . ?
O3' C55' H55C 107.0 . . ?
C56' C55' H55C 107.0 . . ?
O3' C55' H55D 107.0 . . ?
C56' C55' H55D 107.0 . . ?
H55C C55' H55D 106.7 . . ?
C55' C56' H56D 109.5 . . ?
C55' C56' H56E 109.5 . . ?
H56D C56' H56E 109.5 . . ?
C55' C56' H56F 109.5 . . ?
H56D C56' H56F 109.5 . . ?
H56E C56' H56F 109.5 . . ?
C57' O4 C57' 180.0 . 2_557 ?
C57 O4 C57 180.0 . 2_557 ?
O4 C57 C58 112.0(12) . . ?
O4 C57 H57A 109.2 . . ?
C58 C57 H57A 109.2 . . ?
O4 C57 H57B 109.2 . . ?
C58 C57 H57B 109.2 . . ?
H57A C57 H57B 107.9 . . ?
C57 C58 H58A 109.5 . . ?
C57 C58 H58B 109.5 . . ?
H58A C58 H58B 109.5 . . ?
C57 C58 H58C 109.5 . . ?
H58A C58 H58C 109.5 . . ?
H58B C58 H58C 109.5 . . ?
O4 C57' C58' 114.8(14) . . ?
O4 C57' H57C 108.6 . . ?
C58' C57' H57C 108.6 . . ?
O4 C57' H57D 108.6 . . ?
C58' C57' H57D 108.6 . . ?
H57C C57' H57D 107.5 . . ?
C57' C58' H58D 109.5 . . ?
C57' C58' H58E 109.5 . . ?
H58D C58' H58E 109.5 . . ?
C57' C58' H58F 109.5 . . ?
H58D C58' H58F 109.5 . . ?
H58E C58' H58F 109.5 . . ?
H5B O5 H5C 102.8 . . ?

loop_
_geom_bond_atom_site_label_1
_geom_bond_atom_site_label_2
_geom_bond_distance
_geom_bond_site_symmetry_2
_geom_bond_publ_flag
O1 C9 1.261(4) . ?
O2 C40 1.251(3) . ?
N1 C9 1.316(4) . ?
N1 C1 1.418(11) . ?
N1 C1' 1.481(16) . ?
N1 Cu1' 1.842(5) . ?
N1 Cu1 2.123(4) . ?
N6 C40 1.321(4) . ?
N6 C41' 1.451(14) . ?
N6 C41 1.438(9) . ?
N6 Cu1' 1.867(4) . ?
N6 Cu1 2.034(3) . ?
C9 C10 1.474(3) . ?
N2 C10 1.3900 . ?
N2 C14 1.3900 . ?
N2 Cu1 2.130(2) . ?
N2 Cu1' 2.369(5) . ?
C10 C11 1.3900 . ?
C11 C12 1.3900 . ?
C11 H11A 0.9500 . ?
C12 C13 1.3900 . ?
C12 H12A 0.9500 . ?
C13 C14 1.3900 . ?
C13 H13A 0.9500 . ?
C14 C15 1.469(4) . ?
C15 N3 1.257(18) . ?
C15 N3' 1.34(3) . ?
C15 C24' 1.47(2) . ?
C15 C24 1.513(16) . ?
C26 N4' 1.12(2) . ?
C26 N4 1.368(15) . ?
C26 C35 1.459(3) . ?
C26 C25 1.472(15) . ?
C26 C25' 1.52(2) . ?
N5 C35 1.3900 . ?
N5 C39 1.3900 . ?
N5 Cu1 2.213(3) . ?
C35 C36 1.3900 . ?
C36 C37 1.3900 . ?
C36 H36A 0.9500 . ?
C37 C38 1.3900 . ?
C37 H37A 0.9500 . ?
C38 C39 1.3900 . ?
C38 H38A 0.9500 . ?
C39 C40 1.474(3) . ?
N3 C16 1.410(16) . ?
N4 C27 1.38(2) . ?
C1 C2 1.3900 . ?
C1 C6 1.3900 . ?
C2 C3 1.3900 . ?
C2 C8 1.500(13) . ?
C3 C4 1.3900 . ?
C3 H3B 0.9500 . ?
C4 C5 1.3900 . ?
C4 H4B 0.9500 . ?
C5 C6 1.3900 . ?
C5 H5A 0.9500 . ?
C6 C7 1.569(15) . ?
C7 H7A 0.9800 . ?
C7 H7B 0.9800 . ?
C7 H7C 0.9800 . ?
C8 H8A 0.9800 . ?
C8 H8B 0.9800 . ?
C8 H8C 0.9800 . ?
C16 C17 1.3900 . ?
C16 C21 1.3900 . ?
C17 C18 1.3900 . ?
C17 C23 1.504(14) . ?
C18 C19 1.3900 . ?
C18 H18A 0.9500 . ?
C19 C20 1.3900 . ?
C19 H19A 0.9500 . ?
C20 C21 1.3900 . ?
C20 H20A 0.9500 . ?
C21 C22 1.606(14) . ?
C22 H22A 0.9800 . ?
C22 H22B 0.9800 . ?
C22 H22C 0.9800 . ?
C23 H23A 0.9800 . ?
C23 H23B 0.9800 . ?
C23 H23C 0.9800 . ?
C24 C25 1.45(3) . ?
C24 H24A 0.9900 . ?
C24 H24B 0.9900 . ?
C25 H25A 0.9900 . ?
C25 H25B 0.9900 . ?
C27 C28 1.3900 . ?
C27 C32 1.3900 . ?
C28 C29 1.3900 . ?
C28 C34 1.539(19) . ?
C29 C30 1.3900 . ?
C29 H29A 0.9500 . ?
C30 C31 1.3900 . ?
C30 H30A 0.9500 . ?
C31 C32 1.3900 . ?
C31 H31A 0.9500 . ?
C32 C33 1.506(11) . ?
C33 H33A 0.9800 . ?
C33 H33B 0.9800 . ?
C33 H33C 0.9800 . ?
C34 H34A 0.9800 . ?
C34 H34B 0.9800 . ?
C34 H34C 0.9800 . ?
C41 C42 1.3900 . ?
C41 C46 1.3900 . ?
C42 C48 1.516(11) . ?
C42 C43 1.3900 . ?
C43 C44 1.3900 . ?
C43 H43A 0.9500 . ?
C44 C45 1.3900 . ?
C44 H44A 0.9500 . ?
C45 C46 1.3900 . ?
C45 H45A 0.9500 . ?
C46 C47 1.566(15) . ?
C47 H47A 0.9800 . ?
C47 H47B 0.9800 . ?
C47 H47C 0.9800 . ?
C48 H48A 0.9800 . ?
C48 H48B 0.9800 . ?
C48 H48C 0.9800 . ?
N3' C16' 1.45(2) . ?
N4' C27' 1.52(3) . ?
C1' C2' 1.3900 . ?
C1' C6' 1.3900 . ?
C2' C3' 1.3900 . ?
C2' C8' 1.52(2) . ?
C3' C4' 1.3900 . ?
C3' H3'B 0.9500 . ?
C4' C5' 1.3900 . ?
C4' H4'B 0.9500 . ?
C5' C6' 1.3900 . ?
C5' H5'A 0.9500 . ?
C6' C7' 1.44(2) . ?
C7' H7'A 0.9800 . ?
C7' H7'B 0.9800 . ?
C7' H7'C 0.9800 . ?
C8' H8'A 0.9800 . ?
C8' H8'B 0.9800 . ?
C8' H8'C 0.9800 . ?
C16' C17' 1.3900 . ?
C16' C21' 1.3900 . ?
C17' C18' 1.3900 . ?
C17' C23' 1.53(2) . ?
C18' C19' 1.3900 . ?
C18' H18B 0.9500 . ?
C19' C20' 1.3900 . ?
C19' H19B 0.9500 . ?
C20' C21' 1.3900 . ?
C20' H20B 0.9500 . ?
C21' C22' 1.38(2) . ?
C22' H22D 0.9800 . ?
C22' H22E 0.9800 . ?
C22' H22F 0.9800 . ?
C23' H23D 0.9800 . ?
C23' H23E 0.9800 . ?
C23' H23F 0.9800 . ?
C24' C25' 1.49(4) . ?
C24' H24C 0.9900 . ?
C24' H24D 0.9900 . ?
C25' H25C 0.9900 . ?
C25' H25D 0.9900 . ?
C27' C28' 1.3900 . ?
C27' C32' 1.3900 . ?
C28' C29' 1.3900 . ?
C28' C34' 1.49(3) . ?
C29' C30' 1.3900 . ?
C29' H29B 0.9500 . ?
C30' C31' 1.3900 . ?
C30' H30B 0.9500 . ?
C31' C32' 1.3900 . ?
C31' H31B 0.9500 . ?
C32' C33' 1.575(16) . ?
C33' H33D 0.9800 . ?
C33' H33E 0.9800 . ?
C33' H33F 0.9800 . ?
C34' H34D 0.9800 . ?
C34' H34E 0.9800 . ?
C34' H34F 0.9800 . ?
C41' C42' 1.3900 . ?
C41' C46' 1.3900 . ?
C42' C43' 1.3900 . ?
C42' C48' 1.533(15) . ?
C43' C44' 1.3900 . ?
C43' H43B 0.9500 . ?
C44' C45' 1.3900 . ?
C44' H44B 0.9500 . ?
C45' C46' 1.3900 . ?
C45' H45B 0.9500 . ?
C46' C47' 1.49(2) . ?
C47' H47D 0.9800 . ?
C47' H47E 0.9800 . ?
C47' H47F 0.9800 . ?
C48' H48D 0.9800 . ?
C48' H48E 0.9800 . ?
C48' H48F 0.9800 . ?
N7 C49 1.43(4) . ?
N7 C50 1.49(3) . ?
N7 C52 1.49(3) . ?
N7 C51 1.52(4) . ?
C49 H49A 0.9800 . ?
C49 H49B 0.9800 . ?
C49 H49C 0.9800 . ?
C50 H50A 0.9800 . ?
C50 H50B 0.9800 . ?
C50 H50C 0.9800 . ?
C51 H51A 0.9800 . ?
C51 H51B 0.9800 . ?
C51 H51C 0.9800 . ?
C52 H52A 0.9800 . ?
C52 H52B 0.9800 . ?
C52 H52C 0.9800 . ?
N7' C51' 1.50(6) . ?
N7' C52' 1.50(5) . ?
N7' C50' 1.54(5) . ?
N7' C49' 1.57(6) . ?
C49' H49D 0.9800 . ?
C49' H49E 0.9800 . ?
C49' H49F 0.9800 . ?
C50' H50D 0.9800 . ?
C50' H50E 0.9800 . ?
C50' H50F 0.9800 . ?
C51' H51D 0.9800 . ?
C51' H51E 0.9800 . ?
C51' H51F 0.9800 . ?
C52' H52D 0.9800 . ?
C52' H52E 0.9800 . ?
C52' H52F 0.9800 . ?
O3 C55 1.364(13) . ?
O3 C53 1.404(12) . ?
C53 C54 1.538(15) . ?
C53 H53A 0.9900 . ?
C53 H53B 0.9900 . ?
C54 H54A 0.9800 . ?
C54 H54B 0.9800 . ?
C54 H54C 0.9800 . ?
C55 C56 1.482(13) . ?
C55 H55A 0.9900 . ?
C55 H55B 0.9900 . ?
C56 H56A 0.9800 . ?
C56 H56B 0.9800 . ?
C56 H56C 0.9800 . ?
O3' C55' 1.379(16) . ?
O3' C53' 1.414(16) . ?
C53' C54' 1.543(17) . ?
C53' H53C 0.9900 . ?
C53' H53D 0.9900 . ?
C54' H54D 0.9800 . ?
C54' H54E 0.9800 . ?
C54' H54F 0.9800 . ?
C55' C56' 1.456(16) . ?
C55' H55C 0.9900 . ?
C55' H55D 0.9900 . ?
C56' H56D 0.9800 . ?
C56' H56E 0.9800 . ?
C56' H56F 0.9800 . ?
O4 C57' 1.344(19) . ?
O4 C57' 1.344(19) 2_557 ?
O4 C57 1.389(14) . ?
O4 C57 1.389(14) 2_557 ?
C57 C58 1.471(15) . ?
C57 H57A 0.9900 . ?
C57 H57B 0.9900 . ?
C58 H58A 0.9800 . ?
C58 H58B 0.9800 . ?
C58 H58C 0.9800 . ?
C57' C58' 1.502(17) . ?
C57' H57C 0.9900 . ?
C57' H57D 0.9900 . ?
C58' H58D 0.9800 . ?
C58' H58E 0.9800 . ?
C58' H58F 0.9800 . ?
O5 H5B 0.8621 . ?
O5 H5C 0.8587 . ?

loop_
_geom_torsion_atom_site_label_1
_geom_torsion_atom_site_label_2
_geom_torsion_atom_site_label_3
_geom_torsion_atom_site_label_4
_geom_torsion
_geom_torsion_site_symmetry_1
_geom_torsion_site_symmetry_2
_geom_torsion_site_symmetry_3
_geom_torsion_site_symmetry_4
_geom_torsion_publ_flag
C1 N1 C9 O1 -2.8(7) . . . . ?
C1' N1 C9 O1 9.7(9) . . . . ?
Cu1' N1 C9 O1 165.6(3) . . . . ?
Cu1 N1 C9 O1 179.8(3) . . . . ?
C1 N1 C9 C10 174.5(6) . . . . ?
C1' N1 C9 C10 -173.1(8) . . . . ?
Cu1' N1 C9 C10 -17.1(4) . . . . ?
Cu1 N1 C9 C10 -2.9(3) . . . . ?
C14 N2 C10 C11 0.0 . . . . ?
Cu1 N2 C10 C11 -167.99(14) . . . . ?
Cu1' N2 C10 C11 -162.02(14) . . . . ?
C14 N2 C10 C9 -173.2(2) . . . . ?
Cu1 N2 C10 C9 18.8(2) . . . . ?
Cu1' N2 C10 C9 24.7(2) . . . . ?
O1 C9 C10 N2 166.4(2) . . . . ?
N1 C9 C10 N2 -11.2(3) . . . . ?
O1 C9 C10 C11 -6.7(3) . . . . ?
N1 C9 C10 C11 175.8(2) . . . . ?
N2 C10 C11 C12 0.0 . . . . ?
C9 C10 C11 C12 172.9(2) . . . . ?
C10 C11 C12 C13 0.0 . . . . ?
C11 C12 C13 C14 0.0 . . . . ?
C12 C13 C14 N2 0.0 . . . . ?
C12 C13 C14 C15 -169.8(2) . . . . ?
C10 N2 C14 C13 0.0 . . . . ?
Cu1 N2 C14 C13 165.50(17) . . . . ?
Cu1' N2 C14 C13 153.2(2) . . . . ?
C10 N2 C14 C15 170.3(2) . . . . ?
Cu1 N2 C14 C15 -24.2(2) . . . . ?
Cu1' N2 C14 C15 -36.6(3) . . . . ?
C13 C14 C15 N3 -18.8(7) . . . . ?
N2 C14 C15 N3 171.2(6) . . . . ?
C13 C14 C15 N3' -37.4(10) . . . . ?
N2 C14 C15 N3' 152.5(9) . . . . ?
C13 C14 C15 C24' 158.6(8) . . . . ?
N2 C14 C15 C24' -11.5(9) . . . . ?
C13 C14 C15 C24 146.4(7) . . . . ?
N2 C14 C15 C24 -23.7(7) . . . . ?
C39 N5 C35 C36 0.0 . . . . ?
Cu1 N5 C35 C36 162.80(18) . . . . ?
C39 N5 C35 C26 171.7(2) . . . . ?
Cu1 N5 C35 C26 -25.5(2) . . . . ?
N4' C26 C35 C36 -23.5(17) . . . . ?
N4 C26 C35 C36 -18.7(10) . . . . ?
C25 C26 C35 C36 163.5(6) . . . . ?
C25' C26 C35 C36 151.6(9) . . . . ?
N4' C26 C35 N5 165.1(17) . . . . ?
N4 C26 C35 N5 169.8(10) . . . . ?
C25 C26 C35 N5 -8.0(7) . . . . ?
C25' C26 C35 N5 -19.9(9) . . . . ?
N5 C35 C36 C37 0.0 . . . . ?
C26 C35 C36 C37 -171.2(2) . . . . ?
C35 C36 C37 C38 0.0 . . . . ?
C36 C37 C38 C39 0.0 . . . . ?
C37 C38 C39 N5 0.0 . . . . ?
C37 C38 C39 C40 171.7(2) . . . . ?
C35 N5 C39 C38 0.0 . . . . ?
Cu1 N5 C39 C38 -166.73(14) . . . . ?
C35 N5 C39 C40 -172.0(2) . . . . ?
Cu1 N5 C39 C40 21.3(2) . . . . ?
C41' N6 C40 O2 4.6(9) . . . . ?
C41 N6 C40 O2 -2.1(8) . . . . ?
Cu1' N6 C40 O2 161.4(4) . . . . ?
Cu1 N6 C40 O2 177.2(3) . . . . ?
C41' N6 C40 C39 -175.2(8) . . . . ?
C41 N6 C40 C39 178.0(6) . . . . ?
Cu1' N6 C40 C39 -18.5(5) . . . . ?
Cu1 N6 C40 C39 -2.7(4) . . . . ?
C38 C39 C40 O2 -5.9(4) . . . . ?
N5 C39 C40 O2 166.0(2) . . . . ?
C38 C39 C40 N6 174.0(2) . . . . ?
N5 C39 C40 N6 -14.2(4) . . . . ?
C14 C15 N3 C16 176.4(8) . . . . ?
C24 C15 N3 C16 11.0(15) . . . . ?
C35 C26 N4 C27 170.6(11) . . . . ?
C25 C26 N4 C27 -12(2) . . . . ?
C9 N1 C1 C2 -109.2(7) . . . . ?
Cu1 N1 C1 C2 67.9(10) . . . . ?
C9 N1 C1 C6 76.6(9) . . . . ?
Cu1 N1 C1 C6 -106.3(7) . . . . ?
C6 C1 C2 C3 0.0 . . . . ?
N1 C1 C2 C3 -174.0(12) . . . . ?
C6 C1 C2 C8 179.7(13) . . . . ?
N1 C1 C2 C8 5.6(13) . . . . ?
C1 C2 C3 C4 0.0 . . . . ?
C8 C2 C3 C4 -179.7(13) . . . . ?
C2 C3 C4 C5 0.0 . . . . ?
C3 C4 C5 C6 0.0 . . . . ?
C4 C5 C6 C1 0.0 . . . . ?
C4 C5 C6 C7 178.9(10) . . . . ?
C2 C1 C6 C5 0.0 . . . . ?
N1 C1 C6 C5 174.2(12) . . . . ?
C2 C1 C6 C7 -179.0(10) . . . . ?
N1 C1 C6 C7 -4.7(10) . . . . ?
C15 N3 C16 C17 -89.7(10) . . . . ?
C15 N3 C16 C21 96.5(12) . . . . ?
C21 C16 C17 C18 0.0 . . . . ?
N3 C16 C17 C18 -174.1(11) . . . . ?
C21 C16 C17 C23 176.8(10) . . . . ?
N3 C16 C17 C23 2.7(12) . . . . ?
C16 C17 C18 C19 0.0 . . . . ?
C23 C17 C18 C19 -177.0(9) . . . . ?
C17 C18 C19 C20 0.0 . . . . ?
C18 C19 C20 C21 0.0 . . . . ?
C19 C20 C21 C16 0.0 . . . . ?
C19 C20 C21 C22 176.7(8) . . . . ?
C17 C16 C21 C20 0.0 . . . . ?
N3 C16 C21 C20 173.6(12) . . . . ?
C17 C16 C21 C22 -176.8(8) . . . . ?
N3 C16 C21 C22 -3.3(12) . . . . ?
N3 C15 C24 C25 137.0(10) . . . . ?
C14 C15 C24 C25 -27.2(14) . . . . ?
C15 C24 C25 C26 179.0(7) . . . . ?
N4 C26 C25 C24 114.6(16) . . . . ?
C35 C26 C25 C24 -68.0(11) . . . . ?
C26 N4 C27 C28 95.8(16) . . . . ?
C26 N4 C27 C32 -96.9(14) . . . . ?
C32 C27 C28 C29 0.0 . . . . ?
N4 C27 C28 C29 167.3(13) . . . . ?
C32 C27 C28 C34 -176.2(11) . . . . ?
N4 C27 C28 C34 -8.9(12) . . . . ?
C27 C28 C29 C30 0.0 . . . . ?
C34 C28 C29 C30 176.3(11) . . . . ?
C28 C29 C30 C31 0.0 . . . . ?
C29 C30 C31 C32 0.0 . . . . ?
C30 C31 C32 C27 0.0 . . . . ?
C30 C31 C32 C33 -175.5(9) . . . . ?
C28 C27 C32 C31 0.0 . . . . ?
N4 C27 C32 C31 -167.0(14) . . . . ?
C28 C27 C32 C33 175.6(9) . . . . ?
N4 C27 C32 C33 8.6(12) . . . . ?
C40 N6 C41 C42 -102.2(8) . . . . ?
Cu1 N6 C41 C42 78.5(10) . . . . ?
C40 N6 C41 C46 79.9(9) . . . . ?
Cu1 N6 C41 C46 -99.4(7) . . . . ?
C46 C41 C42 C48 -178.5(13) . . . . ?
N6 C41 C42 C48 3.6(12) . . . . ?
C46 C41 C42 C43 0.0 . . . . ?
N6 C41 C42 C43 -177.9(13) . . . . ?
C48 C42 C43 C44 178.4(13) . . . . ?
C41 C42 C43 C44 0.0 . . . . ?
C42 C43 C44 C45 0.0 . . . . ?
C43 C44 C45 C46 0.0 . . . . ?
C44 C45 C46 C41 0.0 . . . . ?
C44 C45 C46 C47 -179.0(12) . . . . ?
C42 C41 C46 C45 0.0 . . . . ?
N6 C41 C46 C45 177.9(13) . . . . ?
C42 C41 C46 C47 178.9(12) . . . . ?
N6 C41 C46 C47 -3.2(11) . . . . ?
C9 N1 Cu1' N6 -123.4(4) . . . . ?
C1' N1 Cu1' N6 31.9(9) . . . . ?
C9 N1 Cu1' N2 24.0(3) . . . . ?
C1' N1 Cu1' N2 179.3(7) . . . . ?
C40 N6 Cu1' N1 -99.8(5) . . . . ?
C41' N6 Cu1' N1 56.1(9) . . . . ?
C40 N6 Cu1' N2 123.2(3) . . . . ?
C41' N6 Cu1' N2 -80.9(9) . . . . ?
C14 C15 N3' C16' 168.7(11) . . . . ?
C24' C15 N3' C16' -29(2) . . . . ?
C35 C26 N4' C27' 176.5(17) . . . . ?
C25' C26 N4' C27' 1(3) . . . . ?
C9 N1 C1' C2' -115.2(8) . . . . ?
Cu1' N1 C1' C2' 88.6(10) . . . . ?
C9 N1 C1' C6' 64.1(15) . . . . ?
Cu1' N1 C1' C6' -92.0(13) . . . . ?
C6' C1' C2' C3' 0.0 . . . . ?
N1 C1' C2' C3' 179.4(16) . . . . ?
C6' C1' C2' C8' -178(2) . . . . ?
N1 C1' C2' C8' 1.8(17) . . . . ?
C1' C2' C3' C4' 0.0 . . . . ?
C8' C2' C3' C4' 178(2) . . . . ?
C2' C3' C4' C5' 0.0 . . . . ?
C3' C4' C5' C6' 0.0 . . . . ?
C4' C5' C6' C1' 0.0 . . . . ?
C4' C5' C6' C7' -174.3(15) . . . . ?
C2' C1' C6' C5' 0.0 . . . . ?
N1 C1' C6' C5' -179.3(18) . . . . ?
C2' C1' C6' C7' 173.7(16) . . . . ?
N1 C1' C6' C7' -5.6(18) . . . . ?
C15 N3' C16' C17' -81.2(19) . . . . ?
C15 N3' C16' C21' 104.8(14) . . . . ?
C21' C16' C17' C18' 0.0 . . . . ?
N3' C16' C17' C18' -173.8(18) . . . . ?
C21' C16' C17' C23' -178.6(14) . . . . ?
N3' C16' C17' C23' 7.6(19) . . . . ?
C16' C17' C18' C19' 0.0 . . . . ?
C23' C17' C18' C19' 178.5(14) . . . . ?
C17' C18' C19' C20' 0.0 . . . . ?
C18' C19' C20' C21' 0.0 . . . . ?
C19' C20' C21' C22' -179.1(14) . . . . ?
C19' C20' C21' C16' 0.0 . . . . ?
C17' C16' C21' C22' 179.1(15) . . . . ?
N3' C16' C21' C22' -6.8(19) . . . . ?
C17' C16' C21' C20' 0.0 . . . . ?
N3' C16' C21' C20' 174.1(17) . . . . ?
N3' C15 C24' C25' 125.8(16) . . . . ?
C14 C15 C24' C25' -71.6(13) . . . . ?
C15 C24' C25' C26 178.2(8) . . . . ?
N4' C26 C25' C24' 152(2) . . . . ?
C35 C26 C25' C24' -22.9(17) . . . . ?
C26 N4' C27' C28' 90(3) . . . . ?
C26 N4' C27' C32' -87(3) . . . . ?
C32' C27' C28' C29' 0.0 . . . . ?
N4' C27' C28' C29' -176.2(19) . . . . ?
C32' C27' C28' C34' 170.7(16) . . . . ?
N4' C27' C28' C34' -5.4(19) . . . . ?
C27' C28' C29' C30' 0.0 . . . . ?
C34' C28' C29' C30' -170.8(16) . . . . ?
C28' C29' C30' C31' 0.0 . . . . ?
C29' C30' C31' C32' 0.0 . . . . ?
C30' C31' C32' C27' 0.0 . . . . ?
C30' C31' C32' C33' 171.1(13) . . . . ?
C28' C27' C32' C31' 0.0 . . . . ?
N4' C27' C32' C31' 176.5(17) . . . . ?
C28' C27' C32' C33' -171.0(14) . . . . ?
N4' C27' C32' C33' 5.5(15) . . . . ?
C40 N6 C41' C42' -106.7(11) . . . . ?
Cu1' N6 C41' C42' 95.1(12) . . . . ?
C40 N6 C41' C46' 78.9(13) . . . . ?
Cu1' N6 C41' C46' -79.4(13) . . . . ?
C46' C41' C42' C43' 0.0 . . . . ?
N6 C41' C42' C43' -174(2) . . . . ?
C46' C41' C42' C48' 175.5(19) . . . . ?
N6 C41' C42' C48' 1.0(17) . . . . ?
C41' C42' C43' C44' 0.0 . . . . ?
C48' C42' C43' C44' -175.5(18) . . . . ?
C42' C43' C44' C45' 0.0 . . . . ?
C43' C44' C45' C46' 0.0 . . . . ?
C44' C45' C46' C41' 0.0 . . . . ?
C44' C45' C46' C47' 180(2) . . . . ?
C42' C41' C46' C45' 0.0 . . . . ?
N6 C41' C46' C45' 174(2) . . . . ?
C42' C41' C46' C47' -179.6(19) . . . . ?
N6 C41' C46' C47' -5.1(17) . . . . ?
C55 O3 C53 C54 176.2(14) . . . . ?
C53 O3 C55 C56 -178.9(11) . . . . ?
C55' O3' C53' C54' -176.6(18) . . . . ?
C53' O3' C55' C56' 180(2) . . . . ?

loop_
_cod_changelog_entry_id
_cod_changelog_entry_author
_cod_changelog_entry_date
_cod_changelog_entry_text
1 'Vaitkus, Antanas' 2024-10-01T18:40:00+03:00
;
 Reassigned the incorrect value of the '_chemical_name_common' data item
 to the '_refine_special_details' data item.
;
